data_4512102
loop_
_publ_author_name
'Nakabayashi, Koji'
'Chorazy, Szymon'
'Takahashi, Daisuke'
'Kinoshita, Takaaki'
'Sieklucka, Barbara'
'Ohkoshi, Shin-ichi'

_publ_section_title
;
 Cesium Cyano-Bridged CoII--MV(M = Mo and W) Layered Frameworks Exhibiting
 High Thermal Durability and Metamagnetism
;
_journal_issue 11
_journal_name_full 'Crystal Growth &amp; Design'
_journal_page_first 6093
_journal_paper_doi 10.1021/cg501250p
_journal_volume 14
_journal_year 2014
_chemical_formula_sum 'C8 Cl3 Co Cs4 N8 W'
_chemical_formula_weight 1088.93
_chemical_name_systematic
;
 ?
;
_space_group_IT_number 14
_symmetry_cell_setting monoclinic
_symmetry_space_group_name_Hall '-P 2yn'
_symmetry_space_group_name_H-M 'P 1 21/n 1'
_atom_sites_solution_hydrogens none
_atom_sites_solution_primary direct
_atom_sites_solution_secondary difmap
_audit_creation_method SHELXL-97
_cell_angle_alpha 90.00
_cell_angle_beta 95.956(3)
_cell_angle_gamma 90.00
_cell_formula_units_Z 4
_cell_length_a 9.3455(16)
_cell_length_b 13.677(2)
_cell_length_c 16.773(3)
_cell_measurement_temperature 93(2)
_cell_volume 2132.3(6)
_computing_cell_refinement PROCESS-AUTO
_computing_data_collection PROCESS-AUTO
_computing_data_reduction 'Crystal Structure'
_computing_molecular_graphics PYMOL
_computing_structure_refinement 'SHELXL-97 (Sheldrick, 1997)'
_computing_structure_solution 'SHELXS-97 (Sheldrick, 1990)'
_diffrn_ambient_temperature 93(2)
_diffrn_measured_fraction_theta_full 0.998
_diffrn_measured_fraction_theta_max 0.998
_diffrn_measurement_device_type 'Rigaku RAXIS-RAPID'
_diffrn_measurement_method omega
_diffrn_radiation_monochromator graphite
_diffrn_radiation_source 'fine-focus sealed tube'
_diffrn_radiation_type MoK\a
_diffrn_radiation_wavelength 0.71075
_diffrn_reflns_av_R_equivalents 0.0965
_diffrn_reflns_av_sigmaI/netI 0.0802
_diffrn_reflns_limit_h_max 12
_diffrn_reflns_limit_h_min -12
_diffrn_reflns_limit_k_max 17
_diffrn_reflns_limit_k_min -17
_diffrn_reflns_limit_l_max 21
_diffrn_reflns_limit_l_min -21
_diffrn_reflns_number 20271
_diffrn_reflns_theta_full 27.48
_diffrn_reflns_theta_max 27.48
_diffrn_reflns_theta_min 3.01
_exptl_absorpt_coefficient_mu 13.283
_exptl_absorpt_correction_T_max 0.7770
_exptl_absorpt_correction_T_min 0.4163
_exptl_absorpt_correction_type empirical
_exptl_crystal_colour 'dark blue'
_exptl_crystal_density_diffrn 3.392
_exptl_crystal_density_method 'not measured'
_exptl_crystal_description platelet
_exptl_crystal_F_000 1904
_exptl_crystal_size_max 0.08
_exptl_crystal_size_mid 0.04
_exptl_crystal_size_min 0.02
_refine_diff_density_max 2.113
_refine_diff_density_min -3.070
_refine_diff_density_rms 0.417
_refine_ls_extinction_method none
_refine_ls_goodness_of_fit_ref 1.070
_refine_ls_hydrogen_treatment none
_refine_ls_matrix_type full
_refine_ls_number_parameters 226
_refine_ls_number_reflns 4883
_refine_ls_number_restraints 36
_refine_ls_restrained_S_all 1.067
_refine_ls_R_factor_all 0.0698
_refine_ls_R_factor_gt 0.0479
_refine_ls_shift/su_max 0.001
_refine_ls_shift/su_mean 0.000
_refine_ls_structure_factor_coef Fsqd
_refine_ls_weighting_details 'calc w=1/[\s^2^(Fo^2^)+(0.0278P)^2^+6.7669P] where P=(Fo^2^+2Fc^2^)/3'
_refine_ls_weighting_scheme calc
_refine_ls_wR_factor_gt 0.0852
_refine_ls_wR_factor_ref 0.0925
_reflns_number_gt 3725
_reflns_number_total 4883
_reflns_threshold_expression >2sigma(I)
_cod_data_source_file cg501250p_si_002.cif
_cod_data_source_block CsCoW
_cod_depositor_comments 'Adding full bibliography for 4512101--4512102.cif.'
_cod_original_cell_volume 2132.4(6)
_cod_database_code 4512102

loop_
_symmetry_equiv_pos_as_xyz
'x, y, z'
'-x+1/2, y+1/2, -z+1/2'
'-x, -y, -z'
'x-1/2, -y-1/2, z-1/2'

loop_
_atom_site_label
_atom_site_type_symbol
_atom_site_fract_x
_atom_site_fract_y
_atom_site_fract_z
_atom_site_U_iso_or_equiv
_atom_site_adp_type
_atom_site_occupancy
_atom_site_symmetry_multiplicity
_atom_site_calc_flag
_atom_site_refinement_flags
W1 W 0.40940(5) 0.60242(3) 0.21042(2) 0.00759(11) Uani 1 1 d .
Cs1 Cs 0.79506(7) 0.43387(4) 0.07109(4) 0.01395(15) Uani 1 1 d .
Cs2 Cs 0.91046(8) 0.75389(5) 0.19380(4) 0.01607(16) Uani 1 1 d .
Cs3 Cs 0.58674(7) 0.62608(4) 0.45353(4) 0.01171(15) Uani 1 1 d .
Cs4 Cs 0.46509(7) 0.96255(4) 0.12851(4) 0.01375(15) Uani 1 1 d .
Co1 Co 0.33603(15) 0.26528(9) 0.04364(8) 0.0089(3) Uani 1 1 d .
Cl1 Cl 0.5770(3) 0.20234(17) 0.08768(15) 0.0154(5) Uani 1 1 d .
Cl2 Cl 0.2588(3) 0.10933(17) -0.02410(14) 0.0131(5) Uani 1 1 d .
Cl3 Cl 0.1009(3) 0.33908(17) 0.00295(14) 0.0127(5) Uani 1 1 d .
N1 N 0.3979(10) 0.3999(6) 0.1031(5) 0.0129(18) Uani 1 1 d .
N2 N 0.2391(9) 0.7116(6) 0.3505(5) 0.0107(18) Uani 1 1 d .
N3 N 0.5887(10) 0.6739(6) 0.0609(5) 0.0111(18) Uani 1 1 d .
N4 N 0.7406(11) 0.5183(7) 0.2603(5) 0.020(2) Uani 1 1 d .
N5 N 0.6002(10) 0.7942(6) 0.2767(5) 0.018(2) Uani 1 1 d .
N6 N 0.3958(10) 0.4486(6) 0.3598(5) 0.016(2) Uani 1 1 d .
N7 N 0.0708(10) 0.5280(6) 0.1818(5) 0.015(2) Uani 1 1 d .
N8 N 0.2289(10) 0.7610(6) 0.0925(5) 0.018(2) Uani 1 1 d .
C1 C 0.4072(11) 0.4725(7) 0.1391(5) 0.010(2) Uani 1 1 d U
C2 C 0.2979(11) 0.6770(6) 0.3005(6) 0.009(2) Uani 1 1 d .
C3 C 0.5309(11) 0.6448(7) 0.1118(6) 0.010(2) Uani 1 1 d .
C4 C 0.6263(11) 0.5468(7) 0.2442(6) 0.011(2) Uani 1 1 d U
C5 C 0.5330(12) 0.7292(7) 0.2540(6) 0.011(2) Uani 1 1 d U
C6 C 0.3998(11) 0.4978(7) 0.3049(6) 0.012(2) Uani 1 1 d U
C7 C 0.1876(11) 0.5511(7) 0.1917(6) 0.009(2) Uani 1 1 d U
C8 C 0.2916(11) 0.7064(7) 0.1367(5) 0.0075(19) Uani 1 1 d U

loop_
_atom_site_aniso_label
_atom_site_aniso_U_11
_atom_site_aniso_U_22
_atom_site_aniso_U_33
_atom_site_aniso_U_23
_atom_site_aniso_U_13
_atom_site_aniso_U_12
W1 0.0080(2) 0.00740(18) 0.00804(18) -0.00031(16) 0.00400(15) 0.00015(15)
Cs1 0.0132(4) 0.0128(3) 0.0164(3) 0.0004(3) 0.0043(3) 0.0008(3)
Cs2 0.0137(4) 0.0181(3) 0.0171(3) 0.0007(3) 0.0048(3) 0.0002(3)
Cs3 0.0113(4) 0.0121(3) 0.0120(3) 0.0002(2) 0.0026(2) -0.0009(2)
Cs4 0.0105(4) 0.0153(3) 0.0161(3) 0.0009(3) 0.0047(3) 0.0002(3)
Co1 0.0088(7) 0.0090(6) 0.0097(6) 0.0004(5) 0.0048(5) -0.0016(5)
Cl1 0.0094(14) 0.0152(11) 0.0224(13) 0.0011(11) 0.0056(10) -0.0001(10)
Cl2 0.0147(14) 0.0114(11) 0.0137(11) -0.0029(10) 0.0040(10) 0.0003(10)
Cl3 0.0107(14) 0.0135(11) 0.0147(12) 0.0027(10) 0.0045(10) 0.0025(10)
N1 0.012(5) 0.018(4) 0.010(4) 0.000(4) 0.007(4) 0.000(4)
N2 0.005(5) 0.018(4) 0.010(4) 0.001(4) 0.002(3) 0.004(4)
N3 0.013(5) 0.011(4) 0.010(4) 0.003(4) 0.005(4) -0.007(4)
N4 0.016(6) 0.029(5) 0.013(4) 0.000(4) -0.002(4) -0.001(4)
N5 0.017(6) 0.015(4) 0.022(5) -0.011(4) 0.007(4) -0.002(4)
N6 0.020(6) 0.017(4) 0.010(4) -0.003(4) 0.006(4) 0.000(4)
N7 0.013(5) 0.012(4) 0.020(5) -0.001(4) 0.001(4) -0.002(4)
N8 0.019(6) 0.018(4) 0.015(4) 0.007(4) 0.001(4) 0.004(4)
C1 0.011(4) 0.014(4) 0.005(3) 0.000(3) 0.002(3) -0.005(3)
C2 0.009(5) 0.005(4) 0.013(5) 0.001(4) 0.000(4) -0.001(4)
C3 0.012(6) 0.007(4) 0.010(5) -0.003(4) -0.003(4) 0.001(4)
C4 0.007(4) 0.015(4) 0.011(4) 0.000(3) 0.001(3) 0.006(3)
C5 0.012(2) 0.012(2) 0.011(2) 0.0002(10) 0.0012(10) 0.0007(10)
C6 0.012(2) 0.011(2) 0.012(2) -0.0004(10) 0.0016(10) 0.0003(10)
C7 0.004(4) 0.011(4) 0.014(4) 0.004(3) 0.005(3) 0.002(3)
C8 0.008(2) 0.008(2) 0.007(2) 0.0002(10) 0.0018(10) -0.0007(10)

loop_
_atom_type_symbol
_atom_type_description
_atom_type_scat_dispersion_real
_atom_type_scat_dispersion_imag
_atom_type_scat_source
C C 0.0033 0.0016 'International Tables Vol C Tables 4.2.6.8 and 6.1.1.4'
N N 0.0061 0.0033 'International Tables Vol C Tables 4.2.6.8 and 6.1.1.4'
Cs Cs -0.3680 2.1192 'International Tables Vol C Tables 4.2.6.8 and 6.1.1.4'
Cl Cl 0.1484 0.1585 'International Tables Vol C Tables 4.2.6.8 and 6.1.1.4'
Co Co 0.3494 0.9721 'International Tables Vol C Tables 4.2.6.8 and 6.1.1.4'
W W -0.8490 6.8722 'International Tables Vol C Tables 4.2.6.8 and 6.1.1.4'

loop_
_geom_angle_atom_site_label_1
_geom_angle_atom_site_label_2
_geom_angle_atom_site_label_3
_geom_angle
_geom_angle_site_symmetry_1
_geom_angle_site_symmetry_3
C8 W1 C1 104.9(3) . .
C8 W1 C6 145.2(4) . .
C1 W1 C6 82.0(4) . .
C8 W1 C5 83.5(4) . .
C1 W1 C5 145.7(4) . .
C6 W1 C5 110.2(4) . .
C8 W1 C2 80.4(3) . .
C1 W1 C2 143.1(4) . .
C6 W1 C2 74.9(4) . .
C5 W1 C2 70.6(4) . .
C8 W1 C3 70.0(4) . .
C1 W1 C3 76.8(4) . .
C6 W1 C3 143.5(4) . .
C5 W1 C3 75.1(4) . .
C2 W1 C3 136.6(3) . .
C8 W1 C7 72.7(4) . .
C1 W1 C7 72.4(4) . .
C6 W1 C7 77.3(4) . .
C5 W1 C7 140.5(4) . .
C2 W1 C7 74.6(4) . .
C3 W1 C7 122.6(4) . .
C8 W1 C4 142.9(4) . .
C1 W1 C4 79.1(4) . .
C6 W1 C4 71.6(4) . .
C5 W1 C4 75.1(4) . .
C2 W1 C4 118.8(4) . .
C3 W1 C4 75.3(4) . .
C7 W1 C4 140.2(4) . .
C8 W1 Cs3 129.5(2) . .
C1 W1 Cs3 125.4(2) . .
C6 W1 Cs3 52.0(3) . .
C5 W1 Cs3 58.3(3) . .
C2 W1 Cs3 57.7(2) . .
C3 W1 Cs3 121.7(2) . .
C7 W1 Cs3 115.7(3) . .
C4 W1 Cs3 61.2(3) . .
N5 Cs1 N7 68.4(2) 2_645 1_655
N5 Cs1 Cl3 81.18(17) 2_645 1_655
N7 Cs1 Cl3 72.83(17) 1_655 1_655
N5 Cs1 N4 62.5(2) 2_645 .
N7 Cs1 N4 62.1(2) 1_655 .
Cl3 Cs1 N4 129.51(16) 1_655 .
N5 Cs1 Cl3 136.29(17) 2_645 3_665
N7 Cs1 Cl3 67.90(15) 1_655 3_665
Cl3 Cs1 Cl3 86.89(6) 1_655 3_665
N4 Cs1 Cl3 95.83(16) . 3_665
N5 Cs1 C4 75.7(2) 2_645 .
N7 Cs1 C4 76.7(2) 1_655 .
Cl3 Cs1 C4 146.87(16) 1_655 .
N4 Cs1 C4 17.5(2) . .
Cl3 Cs1 C4 93.62(16) 3_665 .
N5 Cs1 Cl1 64.69(16) 2_645 .
N7 Cs1 Cl1 133.08(15) 1_655 .
Cl3 Cs1 Cl1 100.42(6) 1_655 .
N4 Cs1 Cl1 94.58(16) . .
Cl3 Cs1 Cl1 158.96(6) 3_665 .
C4 Cs1 Cl1 90.84(16) . .
N5 Cs1 N3 130.7(2) 2_645 .
N7 Cs1 N3 92.96(19) 1_655 .
Cl3 Cs1 N3 138.21(13) 1_655 .
N4 Cs1 N3 68.36(19) . .
Cl3 Cs1 N3 51.66(13) 3_665 .
C4 Cs1 N3 55.31(19) . .
Cl1 Cs1 N3 116.77(14) . .
N5 Cs1 N8 98.3(2) 2_645 3_665
N7 Cs1 N8 131.7(2) 1_655 3_665
Cl3 Cs1 N8 59.10(15) 1_655 3_665
N4 Cs1 N8 152.7(2) . 3_665
Cl3 Cs1 N8 111.12(14) 3_665 3_665
C4 Cs1 N8 147.2(2) . 3_665
Cl1 Cs1 N8 58.50(14) . 3_665
N3 Cs1 N8 125.40(17) . 3_665
N5 Cs1 N1 92.1(2) 2_645 .
N7 Cs1 N1 133.1(2) 1_655 .
Cl3 Cs1 N1 148.29(13) 1_655 .
N4 Cs1 N1 71.1(2) . .
Cl3 Cs1 N1 117.61(13) 3_665 .
C4 Cs1 N1 56.9(2) . .
Cl1 Cs1 N1 49.68(13) . .
N3 Cs1 N1 67.47(18) . .
N8 Cs1 N1 91.76(19) 3_665 .
N5 Cs1 C3 116.2(2) 2_645 .
N7 Cs1 C3 94.9(2) 1_655 .
Cl3 Cs1 C3 154.03(16) 1_655 .
N4 Cs1 C3 55.8(2) . .
Cl3 Cs1 C3 67.19(16) 3_665 .
C4 Cs1 C3 40.6(2) . .
Cl1 Cs1 C3 104.48(16) . .
N3 Cs1 C3 16.77(18) . .
N8 Cs1 C3 130.63(19) 3_665 .
N1 Cs1 C3 54.97(19) . .
N5 Cs1 Cs3 56.78(16) 2_645 2_645
N7 Cs1 Cs3 103.85(15) 1_655 2_645
Cl3 Cs1 Cs3 51.72(4) 1_655 2_645
N4 Cs1 Cs3 117.96(15) . 2_645
Cl3 Cs1 Cs3 137.13(5) 3_665 2_645
C4 Cs1 Cs3 126.50(15) . 2_645
Cl1 Cs1 Cs3 49.25(4) . 2_645
N3 Cs1 Cs3 163.09(13) . 2_645
N8 Cs1 Cs3 42.08(12) 3_665 2_645
N1 Cs1 Cs3 98.86(12) . 2_645
C3 Cs1 Cs3 153.73(15) . 2_645
N5 Cs2 N6 119.0(2) . 2_655
N5 Cs2 N7 124.4(2) . 1_655
N6 Cs2 N7 116.1(2) 2_655 1_655
N5 Cs2 Cl3 119.90(15) . 3_665
N6 Cs2 Cl3 90.01(15) 2_655 3_665
N7 Cs2 Cl3 66.01(14) 1_655 3_665
N5 Cs2 N8 168.47(19) . 1_655
N6 Cs2 N8 50.2(2) 2_655 1_655
N7 Cs2 N8 67.0(2) 1_655 1_655
Cl3 Cs2 N8 60.74(14) 3_665 1_655
N5 Cs2 Cl2 85.19(16) . 3_665
N6 Cs2 Cl2 65.73(15) 2_655 3_665
N7 Cs2 Cl2 124.93(14) 1_655 3_665
Cl3 Cs2 Cl2 58.92(5) 3_665 3_665
N8 Cs2 Cl2 85.99(14) 1_655 3_665
N5 Cs2 N3 67.69(19) . .
N6 Cs2 N3 119.54(19) 2_655 .
N7 Cs2 N3 91.74(19) 1_655 .
Cl3 Cs2 N3 52.34(14) 3_665 .
N8 Cs2 N3 112.59(19) 1_655 .
Cl2 Cs2 N3 54.68(13) 3_665 .
N5 Cs2 Cl1 64.38(15) . 2_655
N6 Cs2 Cl1 116.50(14) 2_655 2_655
N7 Cs2 Cl1 85.32(15) 1_655 2_655
Cl3 Cs2 Cl1 147.95(6) 3_665 2_655
N8 Cs2 Cl1 122.00(14) 1_655 2_655
Cl2 Cs2 Cl1 146.78(6) 3_665 2_655
N3 Cs2 Cl1 118.39(13) . 2_655
N5 Cs2 C6 106.0(2) . 2_655
N6 Cs2 C6 17.3(2) 2_655 2_655
N7 Cs2 C6 125.8(2) 1_655 2_655
Cl3 Cs2 C6 107.00(16) 3_665 2_655
N8 Cs2 C6 64.3(2) 1_655 2_655
Cl2 Cs2 C6 73.47(15) 3_665 2_655
N3 Cs2 C6 127.86(19) . 2_655
Cl1 Cs2 C6 101.23(15) 2_655 2_655
N5 Cs2 C5 17.02(19) . .
N6 Cs2 C5 132.7(2) 2_655 .
N7 Cs2 C5 111.0(2) 1_655 .
Cl3 Cs2 C5 106.21(15) 3_665 .
N8 Cs2 C5 166.8(2) 1_655 .
Cl2 Cs2 C5 85.00(15) 3_665 .
N3 Cs2 C5 54.2(2) . .
Cl1 Cs2 C5 69.82(15) 2_655 .
C6 Cs2 C5 121.8(2) 2_655 .
N5 Cs2 C7 137.4(2) . 1_655
N6 Cs2 C7 100.8(2) 2_655 1_655
N7 Cs2 C7 17.1(2) 1_655 1_655
Cl3 Cs2 C7 71.48(15) 3_665 1_655
N8 Cs2 C7 54.1(2) 1_655 1_655
Cl2 Cs2 C7 127.69(15) 3_665 1_655
N3 Cs2 C7 106.8(2) . 1_655
Cl1 Cs2 C7 85.36(15) 2_655 1_655
C6 Cs2 C7 109.0(2) 2_655 1_655
C5 Cs2 C7 126.4(2) . 1_655
N5 Cs2 N4 67.5(2) . .
N6 Cs2 N4 172.4(2) 2_655 .
N7 Cs2 N4 57.1(2) 1_655 .
Cl3 Cs2 N4 89.77(14) 3_665 .
N8 Cs2 N4 123.7(2) 1_655 .
Cl2 Cs2 N4 120.30(13) 3_665 .
N3 Cs2 N4 65.84(17) . .
Cl1 Cs2 N4 61.51(13) 2_655 .
C6 Cs2 N4 162.74(19) 2_655 .
C5 Cs2 N4 54.4(2) . .
C7 Cs2 N4 72.0(2) 1_655 .
N8 Cs3 N6 56.1(2) 4_676 3_666
N8 Cs3 N6 157.3(2) 4_676 .
N6 Cs3 N6 101.31(18) 3_666 .
N8 Cs3 C6 175.0(3) 4_676 .
N6 Cs3 C6 120.9(2) 3_666 .
N6 Cs3 C6 19.7(2) . .
N8 Cs3 Cl1 70.10(19) 4_676 2_655
N6 Cs3 Cl1 109.22(17) 3_666 2_655
N6 Cs3 Cl1 125.72(17) . 2_655
C6 Cs3 Cl1 114.88(19) . 2_655
N8 Cs3 Cl3 66.47(18) 4_676 2
N6 Cs3 Cl3 92.07(16) 3_666 2
N6 Cs3 Cl3 116.76(17) . 2
C6 Cs3 Cl3 110.62(18) . 2
Cl1 Cs3 Cl3 105.99(6) 2_655 2
N8 Cs3 Cl2 96.83(19) 4_676 2
N6 Cs3 Cl2 67.65(17) 3_666 2
N6 Cs3 Cl2 69.40(17) . 2
C6 Cs3 Cl2 78.16(19) . 2
Cl1 Cs3 Cl2 164.36(6) 2_655 2
Cl3 Cs3 Cl2 59.68(6) 2 2
N8 Cs3 C2 134.1(2) 4_676 .
N6 Cs3 C2 134.5(2) 3_666 .
N6 Cs3 C2 58.4(2) . .
C6 Cs3 C2 44.1(2) . .
Cl1 Cs3 C2 115.52(17) 2_655 .
Cl3 Cs3 C2 68.53(16) 2 .
Cl2 Cs3 C2 67.04(17) 2 .
N8 Cs3 Cl2 102.90(18) 4_676 4_666
N6 Cs3 Cl2 69.21(16) 3_666 4_666
N6 Cs3 Cl2 66.85(16) . 4_666
C6 Cs3 Cl2 78.70(17) . 4_666
Cl1 Cs3 Cl2 83.39(6) 2_655 4_666
Cl3 Cs3 Cl2 161.12(6) 2 4_666
Cl2 Cs3 Cl2 108.57(5) 2 4_666
C2 Cs3 Cl2 122.80(15) . 4_666
N8 Cs3 C5 121.8(2) 4_676 .
N6 Cs3 C5 172.8(2) 3_666 .
N6 Cs3 C5 80.2(2) . .
C6 Cs3 C5 60.6(2) . .
Cl1 Cs3 C5 74.86(18) 2_655 .
Cl3 Cs3 C5 81.06(16) 2 .
Cl2 Cs3 C5 106.79(18) 2 .
C2 Cs3 C5 40.7(2) . .
Cl2 Cs3 C5 117.55(16) 4_666 .
N8 Cs3 N2 119.8(2) 4_676 .
N6 Cs3 N2 119.8(2) 3_666 .
N6 Cs3 N2 66.9(2) . .
C6 Cs3 N2 57.3(2) . .
Cl1 Cs3 N2 125.72(14) 2_655 .
Cl3 Cs3 N2 53.37(13) 2 .
Cl2 Cs3 N2 52.70(14) 2 .
C2 Cs3 N2 18.1(2) . .
Cl2 Cs3 N2 133.71(13) 4_666 .
C5 Cs3 N2 54.2(2) . .
N8 Cs3 C4 143.6(3) 4_676 .
N6 Cs3 C4 143.9(2) 3_666 .
N6 Cs3 C4 56.0(2) . .
C6 Cs3 C4 41.4(2) . .
Cl1 Cs3 C4 73.61(17) 2_655 .
Cl3 Cs3 C4 122.47(15) 2 .
Cl2 Cs3 C4 118.44(17) 2 .
C2 Cs3 C4 61.6(2) . .
Cl2 Cs3 C4 75.59(15) 4_666 .
C5 Cs3 C4 42.3(2) . .
N2 Cs3 C4 79.7(2) . .
N4 Cs4 N7 63.6(2) 2_655 2
N4 Cs4 N6 139.9(2) 2_655 2
N7 Cs4 N6 76.3(2) 2 2
N4 Cs4 Cl2 73.85(18) 2_655 3_665
N7 Cs4 Cl2 136.00(16) 2 3_665
N6 Cs4 Cl2 145.13(15) 2 3_665
N4 Cs4 N5 61.9(2) 2_655 .
N7 Cs4 N5 64.48(19) 2 .
N6 Cs4 N5 101.9(2) 2 .
Cl2 Cs4 N5 86.51(16) 3_665 .
N4 Cs4 Cl1 69.10(16) 2_655 1_565
N7 Cs4 Cl1 89.83(15) 2 1_565
N6 Cs4 Cl1 112.25(15) 2 1_565
Cl2 Cs4 Cl1 85.01(6) 3_665 1_565
N5 Cs4 Cl1 130.70(15) . 1_565
N4 Cs4 N8 139.1(2) 2_655 .
N7 Cs4 N8 104.3(2) 2 .
N6 Cs4 N8 50.4(2) 2 .
Cl2 Cs4 N8 100.32(16) 3_665 .
N5 Cs4 N8 77.47(19) . .
Cl1 Cs4 N8 151.80(14) 1_565 .
N4 Cs4 Cl2 128.94(16) 2_655 1_565
N7 Cs4 Cl2 114.94(15) 2 1_565
N6 Cs4 Cl2 67.45(14) 2 1_565
Cl2 Cs4 Cl2 99.86(6) 3_665 1_565
N5 Cs4 Cl2 168.55(16) . 1_565
Cl1 Cs4 Cl2 59.85(6) 1_565 1_565
N8 Cs4 Cl2 91.96(14) . 1_565
N4 Cs4 C7 80.2(2) 2_655 2
N7 Cs4 C7 17.8(2) 2 2
N6 Cs4 C7 60.0(2) 2 2
Cl2 Cs4 C7 153.62(16) 3_665 2
N5 Cs4 C7 77.2(2) . 2
Cl1 Cs4 C7 90.07(15) 1_565 2
N8 Cs4 C7 96.2(2) . 2
Cl2 Cs4 C7 99.96(16) 1_565 2
N4 Cs4 C6 122.9(2) 2_655 2
N7 Cs4 C6 59.8(2) 2 2
N6 Cs4 C6 17.73(19) 2 2
Cl2 Cs4 C6 162.85(16) 3_665 2
N5 Cs4 C6 98.3(2) . 2
Cl1 Cs4 C6 103.68(15) 1_565 2
N8 Cs4 C6 65.1(2) . 2
Cl2 Cs4 C6 72.88(15) 1_565 2
C7 Cs4 C6 42.8(2) 2 2
N4 Cs4 C5 78.4(2) 2_655 .
N7 Cs4 C5 74.3(2) 2 .
N6 Cs4 C5 91.7(2) 2 .
Cl2 Cs4 C5 87.20(17) 3_665 .
N5 Cs4 C5 16.98(19) . .
Cl1 Cs4 C5 147.46(16) 1_565 .
N8 Cs4 C5 60.7(2) . .
Cl2 Cs4 C5 152.68(16) 1_565 .
C7 Cs4 C5 83.1(2) 2 .
C6 Cs4 C5 92.7(2) 2 .
N4 Cs4 C8 121.7(2) 2_655 .
N7 Cs4 C8 97.1(2) 2 .
N6 Cs4 C8 61.7(2) 2 .
Cl2 Cs4 C8 95.69(15) 3_665 .
N5 Cs4 C8 60.26(19) . .
Cl1 Cs4 C8 169.01(14) 1_565 .
N8 Cs4 C8 17.40(19) . .
Cl2 Cs4 C8 109.32(14) 1_565 .
C7 Cs4 C8 94.0(2) 2 .
C6 Cs4 C8 73.0(2) 2 .
C5 Cs4 C8 43.4(2) . .
N2 Co1 N3 177.3(3) 2_545 3_665
N2 Co1 N1 90.3(3) 2_545 .
N3 Co1 N1 87.2(3) 3_665 .
N2 Co1 Cl3 90.6(2) 2_545 .
N3 Co1 Cl3 88.4(2) 3_665 .
N1 Co1 Cl3 88.1(2) . .
N2 Co1 Cl1 90.0(2) 2_545 .
N3 Co1 Cl1 90.8(2) 3_665 .
N1 Co1 Cl1 88.1(2) . .
Cl3 Co1 Cl1 176.12(10) . .
N2 Co1 Cl2 88.9(2) 2_545 .
N3 Co1 Cl2 93.7(2) 3_665 .
N1 Co1 Cl2 178.7(3) . .
Cl3 Co1 Cl2 90.97(9) . .
Cl1 Co1 Cl2 92.88(9) . .
N2 Co1 Cs3 57.4(2) 2_545 2_545
N3 Co1 Cs3 123.6(2) 3_665 2_545
N1 Co1 Cs3 124.5(2) . 2_545
Cl3 Co1 Cs3 53.09(6) . 2_545
Cl1 Co1 Cs3 130.08(7) . 2_545
Cl2 Co1 Cs3 54.17(7) . 2_545
N2 Co1 Cs2 123.6(2) 2_545 3_665
N3 Co1 Cs2 57.5(2) 3_665 3_665
N1 Co1 Cs2 124.3(2) . 3_665
Cl3 Co1 Cs2 53.26(6) . 3_665
Cl1 Co1 Cs2 129.08(7) . 3_665
Cl2 Co1 Cs2 55.63(6) . 3_665
Cs3 Co1 Cs2 66.20(2) 2_545 3_665
Co1 Cl1 Cs3 150.85(10) . 2_645
Co1 Cl1 Cs4 95.93(8) . 1_545
Cs3 Cl1 Cs4 93.00(6) 2_645 1_545
Co1 Cl1 Cs2 99.45(8) . 2_645
Cs3 Cl1 Cs2 108.57(7) 2_645 2_645
Cs4 Cl1 Cs2 87.97(6) 1_545 2_645
Co1 Cl1 Cs1 99.70(8) . .
Cs3 Cl1 Cs1 74.34(5) 2_645 .
Cs4 Cl1 Cs1 164.21(8) 1_545 .
Cs2 Cl1 Cs1 87.24(5) 2_645 .
Co1 Cl2 Cs4 106.43(9) . 3_665
Co1 Cl2 Cs3 91.32(8) . 2_545
Cs4 Cl2 Cs3 161.81(8) 3_665 2_545
Co1 Cl2 Cs3 156.81(10) . 4_565
Cs4 Cl2 Cs3 92.42(6) 3_665 4_565
Cs3 Cl2 Cs3 71.43(5) 2_545 4_565
Co1 Cl2 Cs2 89.91(7) . 3_665
Cs4 Cl2 Cs2 92.14(6) 3_665 3_665
Cs3 Cl2 Cs2 83.74(6) 2_545 3_665
Cs3 Cl2 Cs2 103.03(6) 4_565 3_665
Co1 Cl2 Cs4 92.54(7) . 1_545
Cs4 Cl2 Cs4 80.14(6) 3_665 1_545
Cs3 Cl2 Cs4 103.52(6) 2_545 1_545
Cs3 Cl2 Cs4 77.21(5) 4_565 1_545
Cs2 Cl2 Cs4 172.27(8) 3_665 1_545
Co1 Cl3 Cs1 144.58(9) . 1_455
Co1 Cl3 Cs3 93.04(7) . 2_545
Cs1 Cl3 Cs3 78.10(6) 1_455 2_545
Co1 Cl3 Cs1 100.90(9) . 3_665
Cs1 Cl3 Cs1 93.11(6) 1_455 3_665
Cs3 Cl3 Cs1 165.15(8) 2_545 3_665
Co1 Cl3 Cs2 92.93(8) . 3_665
Cs1 Cl3 Cs2 120.08(7) 1_455 3_665
Cs3 Cl3 Cs2 85.89(5) 2_545 3_665
Cs1 Cl3 Cs2 88.31(6) 3_665 3_665
C1 N1 Co1 168.1(9) . .
C1 N1 Cs1 87.0(7) . .
Co1 N1 Cs1 104.9(3) . .
C2 N2 Co1 169.4(8) . 2
C2 N2 Cs3 75.4(6) . .
Co1 N2 Cs3 94.0(2) 2 .
C3 N3 Co1 170.7(9) . 3_665
C3 N3 Cs2 94.1(7) . .
Co1 N3 Cs2 93.6(3) 3_665 .
C3 N3 Cs1 86.7(7) . .
Co1 N3 Cs1 99.5(3) 3_665 .
Cs2 N3 Cs1 81.51(17) . .
C4 N4 Cs4 158.5(8) . 2_645
C4 N4 Cs1 96.9(7) . .
Cs4 N4 Cs1 104.6(3) 2_645 .
C4 N4 Cs2 92.8(7) . .
Cs4 N4 Cs2 90.7(2) 2_645 .
Cs1 N4 Cs2 84.7(2) . .
C5 N5 Cs1 146.7(8) . 2_655
C5 N5 Cs2 101.7(7) . .
Cs1 N5 Cs2 102.5(2) 2_655 .
C5 N5 Cs4 97.5(7) . .
Cs1 N5 Cs4 103.1(2) 2_655 .
Cs2 N5 Cs4 94.4(2) . .
C5 N5 Cs3 73.9(7) . .
Cs1 N5 Cs3 76.86(18) 2_655 .
Cs2 N5 Cs3 108.9(2) . .
Cs4 N5 Cs3 156.3(3) . .
C6 N6 Cs3 161.4(7) . 3_666
C6 N6 Cs3 83.6(7) . .
Cs3 N6 Cs3 78.69(18) 3_666 .
C6 N6 Cs2 100.7(7) . 2_645
Cs3 N6 Cs2 91.9(2) 3_666 2_645
Cs3 N6 Cs2 115.1(3) . 2_645
C6 N6 Cs4 97.4(7) . 2_545
Cs3 N6 Cs4 85.1(2) 3_666 2_545
Cs3 N6 Cs4 114.8(2) . 2_545
Cs2 N6 Cs4 128.2(3) 2_645 2_545
C7 N7 Cs1 151.9(8) . 1_455
C7 N7 Cs4 97.2(7) . 2_545
Cs1 N7 Cs4 106.4(3) 1_455 2_545
C7 N7 Cs2 99.2(7) . 1_455
Cs1 N7 Cs2 93.7(2) 1_455 1_455
Cs4 N7 Cs2 95.5(2) 2_545 1_455
C8 N8 Cs3 168.3(8) . 4_575
C8 N8 Cs4 97.3(7) . .
Cs3 N8 Cs4 87.1(2) 4_575 .
C8 N8 Cs2 94.0(7) . 1_455
Cs3 N8 Cs2 93.4(2) 4_575 1_455
Cs4 N8 Cs2 118.3(2) . 1_455
C8 N8 Cs1 89.9(6) . 3_665
Cs3 N8 Cs1 79.16(19) 4_575 3_665
Cs4 N8 Cs1 130.9(3) . 3_665
Cs2 N8 Cs1 109.5(2) 1_455 3_665
N1 C1 W1 175.2(9) . .
N2 C2 W1 176.2(8) . .
N2 C2 Cs3 86.5(6) . .
W1 C2 Cs3 91.5(3) . .
N3 C3 W1 174.5(9) . .
N3 C3 Cs1 76.6(7) . .
W1 C3 Cs1 109.0(3) . .
N4 C4 W1 178.6(10) . .
N4 C4 Cs3 93.3(7) . .
W1 C4 Cs3 87.9(3) . .
N4 C4 Cs1 65.7(6) . .
W1 C4 Cs1 113.2(3) . .
Cs3 C4 Cs1 158.9(3) . .
N5 C5 W1 178.5(9) . .
N5 C5 Cs3 88.7(7) . .
W1 C5 Cs3 91.1(3) . .
N5 C5 Cs2 61.2(7) . .
W1 C5 Cs2 117.4(4) . .
Cs3 C5 Cs2 103.8(2) . .
N5 C5 Cs4 65.5(6) . .
W1 C5 Cs4 115.3(3) . .
Cs3 C5 Cs4 146.1(3) . .
Cs2 C5 Cs4 83.4(2) . .
N6 C6 W1 174.2(8) . .
N6 C6 Cs3 76.7(6) . .
W1 C6 Cs3 98.1(3) . .
N6 C6 Cs4 64.9(7) . 2_545
W1 C6 Cs4 114.7(4) . 2_545
Cs3 C6 Cs4 105.4(3) . 2_545
N6 C6 Cs2 61.9(6) . 2_645
W1 C6 Cs2 122.6(4) . 2_645
Cs3 C6 Cs2 104.3(3) . 2_645
Cs4 C6 Cs2 109.1(2) 2_545 2_645
N7 C7 W1 177.4(8) . .
N7 C7 Cs4 65.0(6) . 2_545
W1 C7 Cs4 115.6(3) . 2_545
N7 C7 Cs2 63.7(6) . 1_455
W1 C7 Cs2 113.7(3) . 1_455
Cs4 C7 Cs2 84.8(2) 2_545 1_455
N8 C8 W1 176.4(8) . .
N8 C8 Cs2 68.4(7) . 1_455
W1 C8 Cs2 114.1(3) . 1_455
N8 C8 Cs4 65.3(6) . .
W1 C8 Cs4 115.8(3) . .
Cs2 C8 Cs4 105.0(2) 1_455 .

loop_
_geom_bond_atom_site_label_1
_geom_bond_atom_site_label_2
_geom_bond_distance
_geom_bond_site_symmetry_2
W1 C8 2.117(9) .
W1 C1 2.141(10) .
W1 C6 2.143(10) .
W1 C5 2.168(10) .
W1 C2 2.176(10) .
W1 C3 2.181(11) .
W1 C7 2.180(10) .
W1 C4 2.185(10) .
W1 Cs3 4.2516(9) .
Cs1 N5 3.257(8) 2_645
Cs1 N7 3.279(9) 1_655
Cs1 Cl3 3.440(3) 1_655
Cs1 N4 3.464(9) .
Cs1 Cl3 3.519(2) 3_665
Cs1 C4 3.775(10) .
Cs1 Cl1 3.792(3) .
Cs1 N3 3.802(8) .
Cs1 N8 3.815(9) 3_665
Cs1 N1 3.834(9) .
Cs1 C3 3.902(10) .
Cs1 Cs3 4.3827(11) 2_645
Cs2 N5 3.388(9) .
Cs2 N6 3.393(9) 2_655
Cs2 N7 3.449(8) 1_655
Cs2 Cl3 3.528(2) 3_665
Cs2 N8 3.578(10) 1_655
Cs2 Cl2 3.629(2) 3_665
Cs2 N3 3.717(8) .
Cs2 Cl1 3.722(3) 2_655
Cs2 C6 3.777(10) 2_655
Cs2 C5 3.784(11) .
Cs2 C7 3.798(10) 1_655
Cs2 N4 3.810(9) .
Cs3 N8 2.991(8) 4_676
Cs3 N6 3.282(8) 3_666
Cs3 N6 3.312(9) .
Cs3 C6 3.382(10) .
Cs3 Cl1 3.448(3) 2_655
Cs3 Cl3 3.516(3) 2
Cs3 Cl2 3.561(3) 2
Cs3 C2 3.595(9) .
Cs3 Cl2 3.601(2) 4_666
Cs3 C5 3.618(10) .
Cs3 N2 3.708(8) .
Cs3 C4 3.730(10) .
Cs4 N4 3.250(9) 2_655
Cs4 N7 3.356(9) 2
Cs4 N6 3.404(10) 2
Cs4 Cl2 3.410(3) 3_665
Cs4 N5 3.525(9) .
Cs4 Cl1 3.531(3) 1_565
Cs4 N8 3.545(9) .
Cs4 Cl2 3.643(2) 1_565
Cs4 C7 3.673(10) 2
Cs4 C6 3.728(11) 2
Cs4 C5 3.840(9) .
Cs4 C8 3.869(9) .
Co1 N2 2.107(8) 2_545
Co1 N3 2.126(8) 3_665
Co1 N1 2.144(8) .
Co1 Cl3 2.450(3) .
Co1 Cl1 2.452(3) .
Co1 Cl2 2.488(3) .
Co1 Cs3 4.3905(16) 2_545
Co1 Cs2 4.3969(15) 3_665
Cl1 Cs3 3.448(3) 2_645
Cl1 Cs4 3.531(3) 1_545
Cl1 Cs2 3.722(3) 2_645
Cl2 Cs4 3.410(3) 3_665
Cl2 Cs3 3.561(3) 2_545
Cl2 Cs3 3.601(2) 4_565
Cl2 Cs2 3.629(2) 3_665
Cl2 Cs4 3.643(2) 1_545
Cl3 Cs1 3.440(3) 1_455
Cl3 Cs3 3.516(3) 2_545
Cl3 Cs1 3.519(2) 3_665
Cl3 Cs2 3.528(2) 3_665
N1 C1 1.161(12) .
N2 C2 1.151(13) .
N2 Co1 2.107(8) 2
N3 C3 1.128(13) .
N3 Co1 2.126(8) 3_665
N4 C4 1.142(13) .
N4 Cs4 3.250(9) 2_645
N5 C5 1.131(12) .
N5 Cs1 3.257(8) 2_655
N6 C6 1.145(12) .
N6 Cs3 3.282(8) 3_666
N6 Cs2 3.393(9) 2_645
N6 Cs4 3.404(10) 2_545
N7 C7 1.132(13) .
N7 Cs1 3.279(9) 1_455
N7 Cs4 3.356(9) 2_545
N7 Cs2 3.449(8) 1_455
N8 C8 1.166(12) .
N8 Cs3 2.991(8) 4_575
N8 Cs2 3.578(10) 1_455
N8 Cs1 3.815(9) 3_665
C6 Cs4 3.728(11) 2_545
C6 Cs2 3.777(10) 2_645
C7 Cs4 3.673(10) 2_545
C7 Cs2 3.798(10) 1_455
C8 Cs2 3.839(10) 1_455

loop_
_geom_torsion_atom_site_label_1
_geom_torsion_atom_site_label_2
_geom_torsion_atom_site_label_3
_geom_torsion_atom_site_label_4
_geom_torsion
_geom_torsion_site_symmetry_1
_geom_torsion_site_symmetry_4
N2 Co1 Cl1 Cs3 158.7(3) 2_545 2_645
N3 Co1 Cl1 Cs3 -23.9(3) 3_665 2_645
N1 Co1 Cl1 Cs3 -111.0(3) . 2_645
Cl3 Co1 Cl1 Cs3 -102.6(15) . 2_645
Cl2 Co1 Cl1 Cs3 69.8(2) . 2_645
Cs3 Co1 Cl1 Cs3 113.48(18) 2_545 2_645
Cs2 Co1 Cl1 Cs3 23.3(2) 3_665 2_645
N2 Co1 Cl1 Cs4 51.6(2) 2_545 1_545
N3 Co1 Cl1 Cs4 -131.0(2) 3_665 1_545
N1 Co1 Cl1 Cs4 141.9(2) . 1_545
Cl3 Co1 Cl1 Cs4 150.3(15) . 1_545
Cl2 Co1 Cl1 Cs4 -37.27(8) . 1_545
Cs3 Co1 Cl1 Cs4 6.37(11) 2_545 1_545
Cs2 Co1 Cl1 Cs4 -83.85(9) 3_665 1_545
N2 Co1 Cl1 Cs2 -37.3(2) 2_545 2_645
N3 Co1 Cl1 Cs2 140.1(2) 3_665 2_645
N1 Co1 Cl1 Cs2 52.9(2) . 2_645
Cl3 Co1 Cl1 Cs2 61.4(15) . 2_645
Cl2 Co1 Cl1 Cs2 -126.19(8) . 2_645
Cs3 Co1 Cl1 Cs2 -82.55(9) 2_545 2_645
Cs2 Co1 Cl1 Cs2 -172.78(4) 3_665 2_645
N2 Co1 Cl1 Cs1 -126.1(2) 2_545 .
N3 Co1 Cl1 Cs1 51.3(2) 3_665 .
N1 Co1 Cl1 Cs1 -35.9(2) . .
Cl3 Co1 Cl1 Cs1 -27.4(15) . .
Cl2 Co1 Cl1 Cs1 145.02(8) . .
Cs3 Co1 Cl1 Cs1 -171.34(4) 2_545 .
Cs2 Co1 Cl1 Cs1 98.43(8) 3_665 .
N5 Cs1 Cl1 Co1 142.4(2) 2_645 .
N7 Cs1 Cl1 Co1 141.2(2) 1_655 .
Cl3 Cs1 Cl1 Co1 -142.63(8) 1_655 .
N4 Cs1 Cl1 Co1 85.79(17) . .
Cl3 Cs1 Cl1 Co1 -33.7(2) 3_665 .
C4 Cs1 Cl1 Co1 68.69(16) . .
N3 Cs1 Cl1 Co1 17.75(16) . .
N8 Cs1 Cl1 Co1 -99.11(17) 3_665 .
N1 Cs1 Cl1 Co1 25.44(16) . .
C3 Cs1 Cl1 Co1 29.97(16) . .
Cs3 Cs1 Cl1 Co1 -150.72(10) 2_645 .
N5 Cs1 Cl1 Cs3 -66.88(18) 2_645 2_645
N7 Cs1 Cl1 Cs3 -68.1(2) 1_655 2_645
Cl3 Cs1 Cl1 Cs3 8.09(6) 1_655 2_645
N4 Cs1 Cl1 Cs3 -123.49(16) . 2_645
Cl3 Cs1 Cl1 Cs3 117.04(16) 3_665 2_645
C4 Cs1 Cl1 Cs3 -140.59(15) . 2_645
N3 Cs1 Cl1 Cs3 168.47(13) . 2_645
N8 Cs1 Cl1 Cs3 51.61(16) 3_665 2_645
N1 Cs1 Cl1 Cs3 176.16(17) . 2_645
C3 Cs1 Cl1 Cs3 -179.31(14) . 2_645
N5 Cs1 Cl1 Cs4 -29.2(3) 2_645 1_545
N7 Cs1 Cl1 Cs4 -30.4(4) 1_655 1_545
Cl3 Cs1 Cl1 Cs4 45.7(3) 1_655 1_545
N4 Cs1 Cl1 Cs4 -85.8(3) . 1_545
Cl3 Cs1 Cl1 Cs4 154.7(2) 3_665 1_545
C4 Cs1 Cl1 Cs4 -102.9(3) . 1_545
N3 Cs1 Cl1 Cs4 -153.9(3) . 1_545
N8 Cs1 Cl1 Cs4 89.3(3) 3_665 1_545
N1 Cs1 Cl1 Cs4 -146.2(4) . 1_545
C3 Cs1 Cl1 Cs4 -141.6(3) . 1_545
Cs3 Cs1 Cl1 Cs4 37.7(3) 2_645 1_545
N5 Cs1 Cl1 Cs2 43.28(18) 2_645 2_645
N7 Cs1 Cl1 Cs2 42.1(2) 1_655 2_645
Cl3 Cs1 Cl1 Cs2 118.25(6) 1_655 2_645
N4 Cs1 Cl1 Cs2 -13.33(16) . 2_645
Cl3 Cs1 Cl1 Cs2 -132.80(15) 3_665 2_645
C4 Cs1 Cl1 Cs2 -30.43(15) . 2_645
N3 Cs1 Cl1 Cs2 -81.37(14) . 2_645
N8 Cs1 Cl1 Cs2 161.77(16) 3_665 2_645
N1 Cs1 Cl1 Cs2 -73.68(16) . 2_645
C3 Cs1 Cl1 Cs2 -69.15(15) . 2_645
Cs3 Cs1 Cl1 Cs2 110.16(6) 2_645 2_645
N2 Co1 Cl2 Cs4 -134.6(2) 2_545 3_665
N3 Co1 Cl2 Cs4 46.3(3) 3_665 3_665
N1 Co1 Cl2 Cs4 178(100) . 3_665
Cl3 Co1 Cl2 Cs4 134.78(8) . 3_665
Cl1 Co1 Cl2 Cs4 -44.71(9) . 3_665
Cs3 Co1 Cl2 Cs4 175.93(10) 2_545 3_665
Cs2 Co1 Cl2 Cs4 92.20(7) 3_665 3_665
N2 Co1 Cl2 Cs3 49.4(2) 2_545 2_545
N3 Co1 Cl2 Cs3 -129.7(2) 3_665 2_545
N1 Co1 Cl2 Cs3 2(10) . 2_545
Cl3 Co1 Cl2 Cs3 -41.16(8) . 2_545
Cl1 Co1 Cl2 Cs3 139.36(8) . 2_545
Cs2 Co1 Cl2 Cs3 -83.73(6) 3_665 2_545
N2 Co1 Cl2 Cs3 8.5(3) 2_545 4_565
N3 Co1 Cl2 Cs3 -170.6(3) 3_665 4_565
N1 Co1 Cl2 Cs3 -39(10) . 4_565
Cl3 Co1 Cl2 Cs3 -82.1(3) . 4_565
Cl1 Co1 Cl2 Cs3 98.4(3) . 4_565
Cs3 Co1 Cl2 Cs3 -40.9(2) 2_545 4_565
Cs2 Co1 Cl2 Cs3 -124.7(3) 3_665 4_565
N2 Co1 Cl2 Cs2 133.2(2) 2_545 3_665
N3 Co1 Cl2 Cs2 -45.9(2) 3_665 3_665
N1 Co1 Cl2 Cs2 85(10) . 3_665
Cl3 Co1 Cl2 Cs2 42.58(8) . 3_665
Cl1 Co1 Cl2 Cs2 -136.91(8) . 3_665
Cs3 Co1 Cl2 Cs2 83.73(6) 2_545 3_665
N2 Co1 Cl2 Cs4 -54.2(2) 2_545 1_545
N3 Co1 Cl2 Cs4 126.7(2) 3_665 1_545
N1 Co1 Cl2 Cs4 -102(10) . 1_545
Cl3 Co1 Cl2 Cs4 -144.76(8) . 1_545
Cl1 Co1 Cl2 Cs4 35.75(8) . 1_545
Cs3 Co1 Cl2 Cs4 -103.60(7) 2_545 1_545
Cs2 Co1 Cl2 Cs4 172.67(9) 3_665 1_545
N2 Co1 Cl3 Cs1 26.6(3) 2_545 1_455
N3 Co1 Cl3 Cs1 -150.8(3) 3_665 1_455
N1 Co1 Cl3 Cs1 -63.6(3) . 1_455
Cl1 Co1 Cl3 Cs1 -72.1(16) . 1_455
Cl2 Co1 Cl3 Cs1 115.51(16) . 1_455
Cs3 Co1 Cl3 Cs1 73.65(15) 2_545 1_455
Cs2 Co1 Cl3 Cs1 159.69(19) 3_665 1_455
N2 Co1 Cl3 Cs3 -47.0(2) 2_545 2_545
N3 Co1 Cl3 Cs3 135.5(2) 3_665 2_545
N1 Co1 Cl3 Cs3 -137.3(2) . 2_545
Cl1 Co1 Cl3 Cs3 -145.7(15) . 2_545
Cl2 Co1 Cl3 Cs3 41.86(8) . 2_545
Cs2 Co1 Cl3 Cs3 86.04(6) 3_665 2_545
N2 Co1 Cl3 Cs1 138.1(2) 2_545 3_665
N3 Co1 Cl3 Cs1 -39.4(2) 3_665 3_665
N1 Co1 Cl3 Cs1 47.9(2) . 3_665
Cl1 Co1 Cl3 Cs1 39.4(15) . 3_665
Cl2 Co1 Cl3 Cs1 -133.02(8) . 3_665
Cs3 Co1 Cl3 Cs1 -174.88(9) 2_545 3_665
Cs2 Co1 Cl3 Cs1 -88.84(7) 3_665 3_665
N2 Co1 Cl3 Cs2 -133.0(2) 2_545 3_665
N3 Co1 Cl3 Cs2 49.5(2) 3_665 3_665
N1 Co1 Cl3 Cs2 136.7(2) . 3_665
Cl1 Co1 Cl3 Cs2 128.2(15) . 3_665
Cl2 Co1 Cl3 Cs2 -44.18(8) . 3_665
Cs3 Co1 Cl3 Cs2 -86.04(6) 2_545 3_665
N2 Co1 N1 C1 -50(4) 2_545 .
N3 Co1 N1 C1 129(4) 3_665 .
Cl3 Co1 N1 C1 40(4) . .
Cl1 Co1 N1 C1 -140(4) . .
Cl2 Co1 N1 C1 -3(13) . .
Cs3 Co1 N1 C1 -1(4) 2_545 .
Cs2 Co1 N1 C1 82(4) 3_665 .
N2 Co1 N1 Cs1 126.2(3) 2_545 .
N3 Co1 N1 Cs1 -54.7(3) 3_665 .
Cl3 Co1 N1 Cs1 -143.19(19) . .
Cl1 Co1 N1 Cs1 36.23(19) . .
Cl2 Co1 N1 Cs1 174(100) . .
Cs3 Co1 N1 Cs1 175.60(5) 2_545 .
Cs2 Co1 N1 Cs1 -101.5(2) 3_665 .
N5 Cs1 N1 C1 95.5(6) 2_645 .
N7 Cs1 N1 C1 33.6(7) 1_655 .
Cl3 Cs1 N1 C1 172.0(5) 1_655 .
N4 Cs1 N1 C1 35.5(6) . .
Cl3 Cs1 N1 C1 -51.1(6) 3_665 .
C4 Cs1 N1 C1 24.1(6) . .
Cl1 Cs1 N1 C1 149.2(6) . .
N3 Cs1 N1 C1 -38.2(6) . .
N8 Cs1 N1 C1 -166.1(6) 3_665 .
C3 Cs1 N1 C1 -25.4(6) . .
Cs3 Cs1 N1 C1 152.2(6) 2_645 .
N5 Cs1 N1 Co1 -83.8(3) 2_645 .
N7 Cs1 N1 Co1 -145.7(3) 1_655 .
Cl3 Cs1 N1 Co1 -7.3(4) 1_655 .
N4 Cs1 N1 Co1 -143.8(3) . .
Cl3 Cs1 N1 Co1 129.6(2) 3_665 .
C4 Cs1 N1 Co1 -155.2(4) . .
Cl1 Cs1 N1 Co1 -30.08(18) . .
N3 Cs1 N1 Co1 142.5(3) . .
N8 Cs1 N1 Co1 14.6(3) 3_665 .
C3 Cs1 N1 Co1 155.3(4) . .
Cs3 Cs1 N1 Co1 -27.1(3) 2_645 .
N8 Cs3 N2 C2 146.3(6) 4_676 .
N6 Cs3 N2 C2 -148.0(6) 3_666 .
N6 Cs3 N2 C2 -58.0(6) . .
C6 Cs3 N2 C2 -38.5(6) . .
Cl1 Cs3 N2 C2 60.4(7) 2_655 .
Cl3 Cs3 N2 C2 144.0(7) 2 .
Cl2 Cs3 N2 C2 -139.0(7) 2 .
Cl2 Cs3 N2 C2 -59.0(7) 4_666 .
C5 Cs3 N2 C2 36.7(6) . .
C4 Cs3 N2 C2 -0.6(6) . .
N8 Cs3 N2 Co1 -34.7(4) 4_676 2
N6 Cs3 N2 Co1 30.9(3) 3_666 2
N6 Cs3 N2 Co1 121.0(3) . 2
C6 Cs3 N2 Co1 140.5(4) . 2
Cl1 Cs3 N2 Co1 -120.7(2) 2_655 2
Cl3 Cs3 N2 Co1 -37.08(18) 2 2
Cl2 Cs3 N2 Co1 39.95(18) 2 2
C2 Cs3 N2 Co1 179.0(8) . 2
Cl2 Cs3 N2 Co1 119.9(2) 4_666 2
C5 Cs3 N2 Co1 -144.4(4) . 2
C4 Cs3 N2 Co1 178.3(3) . 2
N5 Cs2 N3 C3 -38.4(7) . .
N6 Cs2 N3 C3 -150.1(7) 2_655 .
N7 Cs2 N3 C3 88.3(7) 1_655 .
Cl3 Cs2 N3 C3 145.8(7) 3_665 .
N8 Cs2 N3 C3 154.0(7) 1_655 .
Cl2 Cs2 N3 C3 -138.8(7) 3_665 .
Cl1 Cs2 N3 C3 2.7(7) 2_655 .
C6 Cs2 N3 C3 -131.7(7) 2_655 .
C5 Cs2 N3 C3 -26.5(7) . .
C7 Cs2 N3 C3 96.6(7) 1_655 .
N4 Cs2 N3 C3 35.9(7) . .
N5 Cs2 N3 Co1 136.5(3) . 3_665
N6 Cs2 N3 Co1 24.8(4) 2_655 3_665
N7 Cs2 N3 Co1 -96.8(3) 1_655 3_665
Cl3 Cs2 N3 Co1 -39.27(18) 3_665 3_665
N8 Cs2 N3 Co1 -31.1(3) 1_655 3_665
Cl2 Cs2 N3 Co1 36.12(17) 3_665 3_665
Cl1 Cs2 N3 Co1 177.61(18) 2_655 3_665
C6 Cs2 N3 Co1 43.1(4) 2_655 3_665
C5 Cs2 N3 Co1 148.4(4) . 3_665
C7 Cs2 N3 Co1 -88.5(3) 1_655 3_665
N4 Cs2 N3 Co1 -149.2(3) . 3_665
N5 Cs2 N3 Cs1 -124.4(2) . .
N6 Cs2 N3 Cs1 123.9(2) 2_655 .
N7 Cs2 N3 Cs1 2.32(19) 1_655 .
Cl3 Cs2 N3 Cs1 59.82(12) 3_665 .
N8 Cs2 N3 Cs1 68.02(19) 1_655 .
Cl2 Cs2 N3 Cs1 135.21(19) 3_665 .
Cl1 Cs2 N3 Cs1 -83.30(15) 2_655 .
C6 Cs2 N3 Cs1 142.2(2) 2_655 .
C5 Cs2 N3 Cs1 -112.5(2) . .
C7 Cs2 N3 Cs1 10.6(2) 1_655 .
N4 Cs2 N3 Cs1 -50.09(18) . .
N5 Cs1 N3 C3 -33.3(7) 2_645 .
N7 Cs1 N3 C3 -97.1(6) 1_655 .
Cl3 Cs1 N3 C3 -164.4(6) 1_655 .
N4 Cs1 N3 C3 -38.7(6) . .
Cl3 Cs1 N3 C3 -155.7(7) 3_665 .
C4 Cs1 N3 C3 -25.5(6) . .
Cl1 Cs1 N3 C3 45.3(7) . .
N8 Cs1 N3 C3 114.2(6) 3_665 .
N1 Cs1 N3 C3 38.9(6) . .
Cs3 Cs1 N3 C3 76.7(8) 2_645 .
N5 Cs1 N3 Co1 153.6(3) 2_645 3_665
N7 Cs1 N3 Co1 89.8(3) 1_655 3_665
Cl3 Cs1 N3 Co1 22.5(4) 1_655 3_665
N4 Cs1 N3 Co1 148.2(3) . 3_665
Cl3 Cs1 N3 Co1 31.25(18) 3_665 3_665
C4 Cs1 N3 Co1 161.4(4) . 3_665
Cl1 Cs1 N3 Co1 -127.8(2) . 3_665
N8 Cs1 N3 Co1 -58.8(4) 3_665 3_665
N1 Cs1 N3 Co1 -134.1(3) . 3_665
C3 Cs1 N3 Co1 -173.1(8) . 3_665
Cs3 Cs1 N3 Co1 -96.4(5) 2_645 3_665
N5 Cs1 N3 Cs2 61.4(3) 2_645 .
N7 Cs1 N3 Cs2 -2.4(2) 1_655 .
Cl3 Cs1 N3 Cs2 -69.8(2) 1_655 .
N4 Cs1 N3 Cs2 55.92(19) . .
Cl3 Cs1 N3 Cs2 -61.02(12) 3_665 .
C4 Cs1 N3 Cs2 69.2(2) . .
Cl1 Cs1 N3 Cs2 139.95(9) . .
N8 Cs1 N3 Cs2 -151.11(18) 3_665 .
N1 Cs1 N3 Cs2 133.61(19) . .
C3 Cs1 N3 Cs2 94.7(6) . .
Cs3 Cs1 N3 Cs2 171.3(3) 2_645 .
N5 Cs1 N4 C4 -136.5(8) 2_645 .
N7 Cs1 N4 C4 144.7(8) 1_655 .
Cl3 Cs1 N4 C4 174.3(7) 1_655 .
Cl3 Cs1 N4 C4 83.5(7) 3_665 .
Cl1 Cs1 N4 C4 -78.1(7) . .
N3 Cs1 N4 C4 38.9(7) . .
N8 Cs1 N4 C4 -87.3(8) 3_665 .
N1 Cs1 N4 C4 -33.7(7) . .
C3 Cs1 N4 C4 26.3(7) . .
Cs3 Cs1 N4 C4 -123.8(7) 2_645 .
N5 Cs1 N4 Cs4 41.9(2) 2_645 2_645
N7 Cs1 N4 Cs4 -36.9(2) 1_655 2_645
Cl3 Cs1 N4 Cs4 -7.3(3) 1_655 2_645
Cl3 Cs1 N4 Cs4 -98.1(2) 3_665 2_645
C4 Cs1 N4 Cs4 178.4(9) . 2_645
Cl1 Cs1 N4 Cs4 100.2(2) . 2_645
N3 Cs1 N4 Cs4 -142.7(3) . 2_645
N8 Cs1 N4 Cs4 91.1(5) 3_665 2_645
N1 Cs1 N4 Cs4 144.7(3) . 2_645
C3 Cs1 N4 Cs4 -155.4(4) . 2_645
Cs3 Cs1 N4 Cs4 54.6(3) 2_645 2_645
N5 Cs1 N4 Cs2 131.3(3) 2_645 .
N7 Cs1 N4 Cs2 52.48(19) 1_655 .
Cl3 Cs1 N4 Cs2 82.07(19) 1_655 .
Cl3 Cs1 N4 Cs2 -8.71(15) 3_665 .
C4 Cs1 N4 Cs2 -92.2(7) . .
Cl1 Cs1 N4 Cs2 -170.39(12) . .
N3 Cs1 N4 Cs2 -53.36(17) . .
N8 Cs1 N4 Cs2 -179.5(3) 3_665 .
N1 Cs1 N4 Cs2 -125.9(2) . .
C3 Cs1 N4 Cs2 -66.0(2) . .
Cs3 Cs1 N4 Cs2 143.94(8) 2_645 .
N5 Cs2 N4 C4 34.8(7) . .
N6 Cs2 N4 C4 -176.4(12) 2_655 .
N7 Cs2 N4 C4 -149.2(7) 1_655 .
Cl3 Cs2 N4 C4 -88.0(7) 3_665 .
N8 Cs2 N4 C4 -141.8(6) 1_655 .
Cl2 Cs2 N4 C4 -34.9(7) 3_665 .
N3 Cs2 N4 C4 -39.9(6) . .
Cl1 Cs2 N4 C4 106.9(7) 2_655 .
C6 Cs2 N4 C4 105.5(9) 2_655 .
C5 Cs2 N4 C4 22.3(6) . .
C7 Cs2 N4 C4 -158.6(7) 1_655 .
N5 Cs2 N4 Cs4 -124.0(2) . 2_645
N6 Cs2 N4 Cs4 24.8(15) 2_655 2_645
N7 Cs2 N4 Cs4 52.0(2) 1_655 2_645
Cl3 Cs2 N4 Cs4 113.19(17) 3_665 2_645
N8 Cs2 N4 Cs4 59.3(3) 1_655 2_645
Cl2 Cs2 N4 Cs4 166.31(10) 3_665 2_645
N3 Cs2 N4 Cs4 161.3(3) . 2_645
Cl1 Cs2 N4 Cs4 -51.95(13) 2_655 2_645
C6 Cs2 N4 Cs4 -53.3(8) 2_655 2_645
C5 Cs2 N4 Cs4 -136.6(3) . 2_645
C7 Cs2 N4 Cs4 42.6(2) 1_655 2_645
N5 Cs2 N4 Cs1 131.4(2) . .
N6 Cs2 N4 Cs1 -79.7(14) 2_655 .
N7 Cs2 N4 Cs1 -52.6(2) 1_655 .
Cl3 Cs2 N4 Cs1 8.64(15) 3_665 .
N8 Cs2 N4 Cs1 -45.2(3) 1_655 .
Cl2 Cs2 N4 Cs1 61.7(2) 3_665 .
N3 Cs2 N4 Cs1 56.74(18) . .
Cl1 Cs2 N4 Cs1 -156.5(2) 2_655 .
C6 Cs2 N4 Cs1 -157.9(6) 2_655 .
C5 Cs2 N4 Cs1 118.9(3) . .
C7 Cs2 N4 Cs1 -61.9(2) 1_655 .
N6 Cs2 N5 C5 147.5(7) 2_655 .
N7 Cs2 N5 C5 -41.1(8) 1_655 .
Cl3 Cs2 N5 C5 38.9(7) 3_665 .
N8 Cs2 N5 C5 128.8(10) 1_655 .
Cl2 Cs2 N5 C5 88.6(7) 3_665 .
N3 Cs2 N5 C5 35.0(7) . .
Cl1 Cs2 N5 C5 -105.1(7) 2_655 .
C6 Cs2 N5 C5 159.9(7) 2_655 .
C7 Cs2 N5 C5 -55.9(8) 1_655 .
N4 Cs2 N5 C5 -37.0(7) . .
N6 Cs2 N5 Cs1 -55.6(3) 2_655 2_655
N7 Cs2 N5 Cs1 115.9(2) 1_655 2_655
Cl3 Cs2 N5 Cs1 -164.14(12) 3_665 2_655
N8 Cs2 N5 Cs1 -74.2(10) 1_655 2_655
Cl2 Cs2 N5 Cs1 -114.4(2) 3_665 2_655
N3 Cs2 N5 Cs1 -168.0(3) . 2_655
Cl1 Cs2 N5 Cs1 51.90(16) 2_655 2_655
C6 Cs2 N5 Cs1 -43.1(3) 2_655 2_655
C5 Cs2 N5 Cs1 157.0(8) . 2_655
C7 Cs2 N5 Cs1 101.0(3) 1_655 2_655
N4 Cs2 N5 Cs1 119.9(3) . 2_655
N6 Cs2 N5 Cs4 48.8(3) 2_655 .
N7 Cs2 N5 Cs4 -139.67(19) 1_655 .
Cl3 Cs2 N5 Cs4 -59.7(2) 3_665 .
N8 Cs2 N5 Cs4 30.2(11) 1_655 .
Cl2 Cs2 N5 Cs4 -9.97(14) 3_665 .
N3 Cs2 N5 Cs4 -63.63(19) . .
Cl1 Cs2 N5 Cs4 156.3(2) 2_655 .
C6 Cs2 N5 Cs4 61.3(2) 2_655 .
C5 Cs2 N5 Cs4 -98.6(7) . .
C7 Cs2 N5 Cs4 -154.5(2) 1_655 .
N4 Cs2 N5 Cs4 -135.6(2) . .
N6 Cs2 N5 Cs3 -135.8(2) 2_655 .
N7 Cs2 N5 Cs3 35.7(3) 1_655 .
Cl3 Cs2 N5 Cs3 115.66(17) 3_665 .
N8 Cs2 N5 Cs3 -154.4(9) 1_655 .
Cl2 Cs2 N5 Cs3 165.4(2) 3_665 .
N3 Cs2 N5 Cs3 111.8(2) . .
Cl1 Cs2 N5 Cs3 -28.30(13) 2_655 .
C6 Cs2 N5 Cs3 -123.3(2) 2_655 .
C5 Cs2 N5 Cs3 76.8(7) . .
C7 Cs2 N5 Cs3 20.8(4) 1_655 .
N4 Cs2 N5 Cs3 39.75(19) . .
N4 Cs4 N5 C5 -165.4(8) 2_655 .
N7 Cs4 N5 C5 122.3(8) 2 .
N6 Cs4 N5 C5 53.9(8) 2 .
Cl2 Cs4 N5 C5 -91.9(7) 3_665 .
Cl1 Cs4 N5 C5 -172.2(7) 1_565 .
N8 Cs4 N5 C5 9.5(7) . .
Cl2 Cs4 N5 C5 32.4(13) 1_565 .
C7 Cs4 N5 C5 109.0(8) 2 .
C6 Cs4 N5 C5 71.6(7) 2 .
C8 Cs4 N5 C5 6.7(7) . .
N4 Cs4 N5 Cs1 41.0(2) 2_655 2_655
N7 Cs4 N5 Cs1 -31.3(2) 2 2_655
N6 Cs4 N5 Cs1 -99.7(3) 2 2_655
Cl2 Cs4 N5 Cs1 114.5(2) 3_665 2_655
Cl1 Cs4 N5 Cs1 34.2(3) 1_565 2_655
N8 Cs4 N5 Cs1 -144.1(3) . 2_655
Cl2 Cs4 N5 Cs1 -121.2(6) 1_565 2_655
C7 Cs4 N5 Cs1 -44.6(2) 2 2_655
C6 Cs4 N5 Cs1 -82.0(3) 2 2_655
C5 Cs4 N5 Cs1 -153.6(9) . 2_655
C8 Cs4 N5 Cs1 -146.9(3) . 2_655
N4 Cs4 N5 Cs2 -62.9(2) 2_655 .
N7 Cs4 N5 Cs2 -135.3(3) 2 .
N6 Cs4 N5 Cs2 156.41(19) 2 .
Cl2 Cs4 N5 Cs2 10.60(15) 3_665 .
Cl1 Cs4 N5 Cs2 -69.8(2) 1_565 .
N8 Cs4 N5 Cs2 112.0(2) . .
Cl2 Cs4 N5 Cs2 134.9(6) 1_565 .
C7 Cs4 N5 Cs2 -148.5(2) 2 .
C6 Cs4 N5 Cs2 174.1(2) 2 .
C5 Cs4 N5 Cs2 102.5(8) . .
C8 Cs4 N5 Cs2 109.2(3) . .
N4 Cs4 N5 Cs3 128.0(7) 2_655 .
N7 Cs4 N5 Cs3 55.7(6) 2 .
N6 Cs4 N5 Cs3 -12.7(7) 2 .
Cl2 Cs4 N5 Cs3 -158.5(6) 3_665 .
Cl1 Cs4 N5 Cs3 121.2(6) 1_565 .
N8 Cs4 N5 Cs3 -57.1(6) . .
Cl2 Cs4 N5 Cs3 -34.2(12) 1_565 .
C7 Cs4 N5 Cs3 42.4(6) 2 .
C6 Cs4 N5 Cs3 5.0(6) 2 .
C5 Cs4 N5 Cs3 -66.6(9) . .
C8 Cs4 N5 Cs3 -59.9(6) . .
N8 Cs3 N5 C5 -173.3(7) 4_676 .
N6 Cs3 N5 C5 -159.1(8) 3_666 .
N6 Cs3 N5 C5 2.0(7) . .
C6 Cs3 N5 C5 2.3(7) . .
Cl1 Cs3 N5 C5 128.3(7) 2_655 .
Cl3 Cs3 N5 C5 -113.7(7) 2 .
Cl2 Cs3 N5 C5 -68.8(7) 2 .
C2 Cs3 N5 C5 -38.5(7) . .
Cl2 Cs3 N5 C5 69.0(8) 4_666 .
N2 Cs3 N5 C5 -56.9(7) . .
C4 Cs3 N5 C5 40.1(7) . .
N8 Cs3 N5 Cs1 -9.4(3) 4_676 2_655
N6 Cs3 N5 Cs1 4.8(7) 3_666 2_655
N6 Cs3 N5 Cs1 165.9(2) . 2_655
C6 Cs3 N5 Cs1 166.2(2) . 2_655
Cl1 Cs3 N5 Cs1 -67.85(14) 2_655 2_655
Cl3 Cs3 N5 Cs1 50.20(12) 2 2_655
Cl2 Cs3 N5 Cs1 95.09(15) 2 2_655
C2 Cs3 N5 Cs1 125.4(3) . 2_655
Cl2 Cs3 N5 Cs1 -127.06(11) 4_666 2_655
C5 Cs3 N5 Cs1 163.9(8) . 2_655
N2 Cs3 N5 Cs1 107.0(2) . 2_655
C4 Cs3 N5 Cs1 -156.0(3) . 2_655
N8 Cs3 N5 Cs2 89.6(3) 4_676 .
N6 Cs3 N5 Cs2 103.7(6) 3_666 .
N6 Cs3 N5 Cs2 -95.2(3) . .
C6 Cs3 N5 Cs2 -94.9(3) . .
Cl1 Cs3 N5 Cs2 31.08(15) 2_655 .
Cl3 Cs3 N5 Cs2 149.1(2) 2 .
Cl2 Cs3 N5 Cs2 -165.99(14) 2 .
C2 Cs3 N5 Cs2 -135.7(3) . .
Cl2 Cs3 N5 Cs2 -28.1(3) 4_666 .
C5 Cs3 N5 Cs2 -97.2(7) . .
N2 Cs3 N5 Cs2 -154.1(3) . .
C4 Cs3 N5 Cs2 -57.1(3) . .
N8 Cs3 N5 Cs4 -102.0(6) 4_676 .
N6 Cs3 N5 Cs4 -87.8(9) 3_666 .
N6 Cs3 N5 Cs4 73.3(6) . .
C6 Cs3 N5 Cs4 73.6(6) . .
Cl1 Cs3 N5 Cs4 -160.4(7) 2_655 .
Cl3 Cs3 N5 Cs4 -42.4(6) 2 .
Cl2 Cs3 N5 Cs4 2.5(7) 2 .
C2 Cs3 N5 Cs4 32.8(6) . .
Cl2 Cs3 N5 Cs4 140.3(5) 4_666 .
C5 Cs3 N5 Cs4 71.3(9) . .
N2 Cs3 N5 Cs4 14.4(6) . .
C4 Cs3 N5 Cs4 111.4(7) . .
N8 Cs3 N6 C6 168.9(7) 4_676 .
N6 Cs3 N6 C6 174.3(8) 3_666 .
Cl1 Cs3 N6 C6 -61.8(7) 2_655 .
Cl3 Cs3 N6 C6 76.2(7) 2 .
Cl2 Cs3 N6 C6 113.6(7) 2 .
C2 Cs3 N6 C6 38.6(7) . .
Cl2 Cs3 N6 C6 -124.3(7) 4_666 .
C5 Cs3 N6 C6 1.4(7) . .
N2 Cs3 N6 C6 56.5(7) . .
C4 Cs3 N6 C6 -36.5(7) . .
N8 Cs3 N6 Cs3 -5.5(7) 4_676 3_666
N6 Cs3 N6 Cs3 0.0 3_666 3_666
C6 Cs3 N6 Cs3 -174.3(8) . 3_666
Cl1 Cs3 N6 Cs3 123.87(13) 2_655 3_666
Cl3 Cs3 N6 Cs3 -98.17(15) 2 3_666
Cl2 Cs3 N6 Cs3 -60.70(12) 2 3_666
C2 Cs3 N6 Cs3 -135.8(3) . 3_666
Cl2 Cs3 N6 Cs3 61.37(12) 4_666 3_666
C5 Cs3 N6 Cs3 -172.9(2) . 3_666
N2 Cs3 N6 Cs3 -117.8(2) . 3_666
C4 Cs3 N6 Cs3 149.2(3) . 3_666
N8 Cs3 N6 Cs2 -92.2(7) 4_676 2_645
N6 Cs3 N6 Cs2 -86.8(2) 3_666 2_645
C6 Cs3 N6 Cs2 98.9(8) . 2_645
Cl1 Cs3 N6 Cs2 37.1(3) 2_655 2_645
Cl3 Cs3 N6 Cs2 175.05(16) 2 2_645
Cl2 Cs3 N6 Cs2 -147.5(3) 2 2_645
C2 Cs3 N6 Cs2 137.5(4) . 2_645
Cl2 Cs3 N6 Cs2 -25.42(17) 4_666 2_645
C5 Cs3 N6 Cs2 100.3(3) . 2_645
N2 Cs3 N6 Cs2 155.4(3) . 2_645
C4 Cs3 N6 Cs2 62.4(3) . 2_645
N8 Cs3 N6 Cs4 73.6(7) 4_676 2_545
N6 Cs3 N6 Cs4 79.1(2) 3_666 2_545
C6 Cs3 N6 Cs4 -95.2(7) . 2_545
Cl1 Cs3 N6 Cs4 -157.04(14) 2_655 2_545
Cl3 Cs3 N6 Cs4 -19.1(3) 2 2_545
Cl2 Cs3 N6 Cs4 18.40(18) 2 2_545
C2 Cs3 N6 Cs4 -56.7(3) . 2_545
Cl2 Cs3 N6 Cs4 140.5(3) 4_666 2_545
C5 Cs3 N6 Cs4 -93.8(3) . 2_545
N2 Cs3 N6 Cs4 -38.7(2) . 2_545
C4 Cs3 N6 Cs4 -131.7(3) . 2_545
N4 Cs4 N8 C8 -1.3(9) 2_655 .
N7 Cs4 N8 C8 -67.4(7) 2 .
N6 Cs4 N8 C8 -125.5(8) 2 .
Cl2 Cs4 N8 C8 75.9(7) 3_665 .
N5 Cs4 N8 C8 -8.2(7) . .
Cl1 Cs4 N8 C8 174.6(5) 1_565 .
Cl2 Cs4 N8 C8 176.3(7) 1_565 .
C7 Cs4 N8 C8 -83.5(7) 2 .
C6 Cs4 N8 C8 -113.7(7) 2 .
C5 Cs4 N8 C8 -5.0(7) . .
N4 Cs4 N8 Cs3 -170.5(3) 2_655 4_575
N7 Cs4 N8 Cs3 123.5(2) 2 4_575
N6 Cs4 N8 Cs3 65.4(2) 2 4_575
Cl2 Cs4 N8 Cs3 -93.28(18) 3_665 4_575
N5 Cs4 N8 Cs3 -177.3(3) . 4_575
Cl1 Cs4 N8 Cs3 5.5(5) 1_565 4_575
Cl2 Cs4 N8 Cs3 7.12(18) 1_565 4_575
C7 Cs4 N8 Cs3 107.4(2) 2 4_575
C6 Cs4 N8 Cs3 77.2(2) 2 4_575
C5 Cs4 N8 Cs3 -174.1(3) . 4_575
C8 Cs4 N8 Cs3 -169.1(8) . 4_575
N4 Cs4 N8 Cs2 97.2(4) 2_655 1_455
N7 Cs4 N8 Cs2 31.1(3) 2 1_455
N6 Cs4 N8 Cs2 -27.0(2) 2 1_455
Cl2 Cs4 N8 Cs2 174.4(2) 3_665 1_455
N5 Cs4 N8 Cs2 90.3(3) . 1_455
Cl1 Cs4 N8 Cs2 -86.8(4) 1_565 1_455
Cl2 Cs4 N8 Cs2 -85.2(2) 1_565 1_455
C7 Cs4 N8 Cs2 15.0(3) 2 1_455
C6 Cs4 N8 Cs2 -15.2(2) 2 1_455
C5 Cs4 N8 Cs2 93.5(3) . 1_455
C8 Cs4 N8 Cs2 98.5(7) . 1_455
N4 Cs4 N8 Cs1 -97.5(4) 2_655 3_665
N7 Cs4 N8 Cs1 -163.6(3) 2 3_665
N6 Cs4 N8 Cs1 138.3(4) 2 3_665
Cl2 Cs4 N8 Cs1 -20.3(3) 3_665 3_665
N5 Cs4 N8 Cs1 -104.4(3) . 3_665
Cl1 Cs4 N8 Cs1 78.5(5) 1_565 3_665
Cl2 Cs4 N8 Cs1 80.1(3) 1_565 3_665
C7 Cs4 N8 Cs1 -179.7(3) 2 3_665
C6 Cs4 N8 Cs1 150.2(4) 2 3_665
C5 Cs4 N8 Cs1 -101.2(4) . 3_665
C8 Cs4 N8 Cs1 -96.2(8) . 3_665
Co1 N1 C1 W1 20(13) . .
Cs1 N1 C1 W1 -157(10) . .
C8 W1 C1 N1 -96(10) . .
C6 W1 C1 N1 49(10) . .
C5 W1 C1 N1 164(10) . .
C2 W1 C1 N1 -2(10) . .
C3 W1 C1 N1 -161(10) . .
C7 W1 C1 N1 -30(10) . .
C4 W1 C1 N1 122(10) . .
Cs3 W1 C1 N1 80(10) . .
Co1 N2 C2 W1 54(16) 2 .
Cs3 N2 C2 W1 59(13) . .
Co1 N2 C2 Cs3 -6(4) 2 .
C8 W1 C2 N2 150(13) . .
C1 W1 C2 N2 48(13) . .
C6 W1 C2 N2 -5(13) . .
C5 W1 C2 N2 -123(13) . .
C3 W1 C2 N2 -163(13) . .
C7 W1 C2 N2 76(13) . .
C4 W1 C2 N2 -64(13) . .
Cs3 W1 C2 N2 -59(13) . .
C8 W1 C2 Cs3 -150.5(3) . .
C1 W1 C2 Cs3 107.4(5) . .
C6 W1 C2 Cs3 54.2(3) . .
C5 W1 C2 Cs3 -64.1(3) . .
C3 W1 C2 Cs3 -103.7(5) . .
C7 W1 C2 Cs3 134.9(3) . .
C4 W1 C2 Cs3 -4.4(4) . .
N8 Cs3 C2 N2 -42.1(8) 4_676 .
N6 Cs3 C2 N2 40.1(7) 3_666 .
N6 Cs3 C2 N2 113.7(7) . .
C6 Cs3 C2 N2 131.2(8) . .
Cl1 Cs3 C2 N2 -128.5(6) 2_655 .
Cl3 Cs3 C2 N2 -30.5(6) 2 .
Cl2 Cs3 C2 N2 34.5(6) 2 .
Cl2 Cs3 C2 N2 132.5(6) 4_666 .
C5 Cs3 C2 N2 -132.1(8) . .
C4 Cs3 C2 N2 179.3(7) . .
N8 Cs3 C2 W1 141.2(3) 4_676 .
N6 Cs3 C2 W1 -136.6(3) 3_666 .
N6 Cs3 C2 W1 -63.0(3) . .
C6 Cs3 C2 W1 -45.5(3) . .
Cl1 Cs3 C2 W1 54.7(3) 2_655 .
Cl3 Cs3 C2 W1 152.8(3) 2 .
Cl2 Cs3 C2 W1 -142.2(3) 2 .
Cl2 Cs3 C2 W1 -44.2(3) 4_666 .
C5 Cs3 C2 W1 51.2(3) . .
N2 Cs3 C2 W1 -176.7(8) . .
C4 Cs3 C2 W1 2.6(2) . .
Co1 N3 C3 W1 -54(12) 3_665 .
Cs2 N3 C3 W1 93(9) . .
Cs1 N3 C3 W1 174(9) . .
Co1 N3 C3 Cs1 132(5) 3_665 .
Cs2 N3 C3 Cs1 -81.23(19) . .
C8 W1 C3 N3 31(9) . .
C1 W1 C3 N3 143(9) . .
C6 W1 C3 N3 -161(9) . .
C5 W1 C3 N3 -57(9) . .
C2 W1 C3 N3 -19(9) . .
C7 W1 C3 N3 84(9) . .
C4 W1 C3 N3 -135(9) . .
Cs3 W1 C3 N3 -94(9) . .
C8 W1 C3 Cs1 -155.0(4) . .
C1 W1 C3 Cs1 -43.5(3) . .
C6 W1 C3 Cs1 12.6(7) . .
C5 W1 C3 Cs1 116.6(4) . .
C2 W1 C3 Cs1 155.0(4) . .
C7 W1 C3 Cs1 -102.4(4) . .
C4 W1 C3 Cs1 38.4(3) . .
Cs3 W1 C3 Cs1 80.1(3) . .
N5 Cs1 C3 N3 152.4(6) 2_645 .
N7 Cs1 C3 N3 84.0(6) 1_655 .
Cl3 Cs1 C3 N3 24.1(8) 1_655 .
N4 Cs1 C3 N3 135.3(7) . .
Cl3 Cs1 C3 N3 20.5(6) 3_665 .
C4 Cs1 C3 N3 147.1(8) . .
Cl1 Cs1 C3 N3 -139.1(6) . .
N8 Cs1 C3 N3 -78.4(7) 3_665 .
N1 Cs1 C3 N3 -134.8(7) . .
Cs3 Cs1 C3 N3 -140.2(5) 2_645 .
N5 Cs1 C3 W1 -27.0(4) 2_645 .
N7 Cs1 C3 W1 -95.3(3) 1_655 .
Cl3 Cs1 C3 W1 -155.24(18) 1_655 .
N4 Cs1 C3 W1 -44.1(3) . .
Cl3 Cs1 C3 W1 -158.9(4) 3_665 .
C4 Cs1 C3 W1 -32.3(3) . .
Cl1 Cs1 C3 W1 41.6(3) . .
N3 Cs1 C3 W1 -179.4(9) . .
N8 Cs1 C3 W1 102.3(3) 3_665 .
N1 Cs1 C3 W1 45.8(3) . .
Cs3 Cs1 C3 W1 40.4(5) 2_645 .
Cs4 N4 C4 W1 148(36) 2_645 .
Cs1 N4 C4 W1 -36(38) . .
Cs2 N4 C4 W1 49(38) . .
Cs4 N4 C4 Cs3 3(2) 2_645 .
Cs1 N4 C4 Cs3 178.5(2) . .
Cs2 N4 C4 Cs3 -96.4(2) . .
Cs4 N4 C4 Cs1 -176(2) 2_645 .
Cs2 N4 C4 Cs1 85.0(3) . .
C8 W1 C4 N4 -27(38) . .
C1 W1 C4 N4 74(37) . .
C6 W1 C4 N4 159(38) . .
C5 W1 C4 N4 -84(37) . .
C2 W1 C4 N4 -141(37) . .
C3 W1 C4 N4 -5(37) . .
C7 W1 C4 N4 118(37) . .
Cs3 W1 C4 N4 -145(38) . .
C8 W1 C4 Cs3 118.6(5) . .
C1 W1 C4 Cs3 -141.2(3) . .
C6 W1 C4 Cs3 -56.1(3) . .
C5 W1 C4 Cs3 61.7(3) . .
C2 W1 C4 Cs3 4.2(4) . .
C3 W1 C4 Cs3 139.8(3) . .
C7 W1 C4 Cs3 -96.5(5) . .
C8 W1 C4 Cs1 -62.6(7) . .
C1 W1 C4 Cs1 37.7(4) . .
C6 W1 C4 Cs1 122.8(4) . .
C5 W1 C4 Cs1 -119.5(4) . .
C2 W1 C4 Cs1 -176.9(3) . .
C3 W1 C4 Cs1 -41.4(3) . .
C7 W1 C4 Cs1 82.4(6) . .
Cs3 W1 C4 Cs1 178.9(4) . .
N8 Cs3 C4 N4 49.7(9) 4_676 .
N6 Cs3 C4 N4 -55.7(9) 3_666 .
N6 Cs3 C4 N4 -114.2(8) . .
C6 Cs3 C4 N4 -131.8(9) . .
Cl1 Cs3 C4 N4 44.6(7) 2_655 .
Cl3 Cs3 C4 N4 143.4(7) 2 .
Cl2 Cs3 C4 N4 -146.2(7) 2 .
C2 Cs3 C4 N4 176.6(8) . .
Cl2 Cs3 C4 N4 -42.6(7) 4_666 .
C5 Cs3 C4 N4 130.0(9) . .
N2 Cs3 C4 N4 176.9(8) . .
N8 Cs3 C4 W1 -129.5(4) 4_676 .
N6 Cs3 C4 W1 125.1(4) 3_666 .
N6 Cs3 C4 W1 66.7(3) . .
C6 Cs3 C4 W1 49.0(3) . .
Cl1 Cs3 C4 W1 -134.6(3) 2_655 .
Cl3 Cs3 C4 W1 -35.7(4) 2 .
Cl2 Cs3 C4 W1 34.6(3) 2 .
C2 Cs3 C4 W1 -2.5(2) . .
Cl2 Cs3 C4 W1 138.2(3) 4_666 .
C5 Cs3 C4 W1 -49.2(3) . .
N2 Cs3 C4 W1 -2.3(3) . .
N8 Cs3 C4 Cs1 53.4(10) 4_676 .
N6 Cs3 C4 Cs1 -51.9(10) 3_666 .
N6 Cs3 C4 Cs1 -110.4(9) . .
C6 Cs3 C4 Cs1 -128.0(10) . .
Cl1 Cs3 C4 Cs1 48.4(8) 2_655 .
Cl3 Cs3 C4 Cs1 147.2(8) 2 .
Cl2 Cs3 C4 Cs1 -142.4(8) 2 .
C2 Cs3 C4 Cs1 -179.6(9) . .
Cl2 Cs3 C4 Cs1 -38.9(8) 4_666 .
C5 Cs3 C4 Cs1 133.7(10) . .
N2 Cs3 C4 Cs1 -179.4(9) . .
N5 Cs1 C4 N4 39.1(7) 2_645 .
N7 Cs1 C4 N4 -31.6(7) 1_655 .
Cl3 Cs1 C4 N4 -8.0(9) 1_655 .
Cl3 Cs1 C4 N4 -97.9(7) 3_665 .
Cl1 Cs1 C4 N4 102.7(7) . .
N3 Cs1 C4 N4 -134.8(8) . .
N8 Cs1 C4 N4 122.1(7) 3_665 .
N1 Cs1 C4 N4 141.2(8) . .
C3 Cs1 C4 N4 -145.8(9) . .
Cs3 Cs1 C4 N4 65.9(8) 2_645 .
N5 Cs1 C4 W1 -141.8(4) 2_645 .
N7 Cs1 C4 W1 147.4(4) 1_655 .
Cl3 Cs1 C4 W1 171.04(15) 1_655 .
N4 Cs1 C4 W1 179.1(10) . .
Cl3 Cs1 C4 W1 81.2(4) 3_665 .
Cl1 Cs1 C4 W1 -78.3(4) . .
N3 Cs1 C4 W1 44.3(3) . .
N8 Cs1 C4 W1 -58.8(6) 3_665 .
N1 Cs1 C4 W1 -39.7(3) . .
C3 Cs1 C4 W1 33.3(3) . .
Cs3 Cs1 C4 W1 -115.0(3) 2_645 .
N5 Cs1 C4 Cs3 35.0(8) 2_645 .
N7 Cs1 C4 Cs3 -35.7(8) 1_655 .
Cl3 Cs1 C4 Cs3 -12.1(11) 1_655 .
N4 Cs1 C4 Cs3 -4.1(6) . .
Cl3 Cs1 C4 Cs3 -102.0(8) 3_665 .
Cl1 Cs1 C4 Cs3 98.6(8) . .
N3 Cs1 C4 Cs3 -138.9(9) . .
N8 Cs1 C4 Cs3 118.0(8) 3_665 .
N1 Cs1 C4 Cs3 137.1(9) . .
C3 Cs1 C4 Cs3 -149.9(10) . .
Cs3 Cs1 C4 Cs3 61.8(9) 2_645 .
Cs1 N5 C5 W1 -109(33) 2_655 .
Cs2 N5 C5 W1 27(33) . .
Cs4 N5 C5 W1 123(33) . .
Cs3 N5 C5 W1 -79(33) . .
Cs1 N5 C5 Cs3 -29.4(13) 2_655 .
Cs2 N5 C5 Cs3 106.5(3) . .
Cs4 N5 C5 Cs3 -157.4(2) . .
Cs1 N5 C5 Cs2 -136.0(14) 2_655 .
Cs4 N5 C5 Cs2 96.1(4) . .
Cs3 N5 C5 Cs2 -106.5(3) . .
Cs1 N5 C5 Cs4 128.0(14) 2_655 .
Cs2 N5 C5 Cs4 -96.1(4) . .
Cs3 N5 C5 Cs4 157.4(2) . .
C8 W1 C5 N5 -135(33) . .
C1 W1 C5 N5 -28(34) . .
C6 W1 C5 N5 78(33) . .
C2 W1 C5 N5 143(33) . .
C3 W1 C5 N5 -64(33) . .
C7 W1 C5 N5 172(100) . .
C4 W1 C5 N5 14(33) . .
Cs3 W1 C5 N5 79(33) . .
C8 W1 C5 Cs3 145.5(3) . .
C1 W1 C5 Cs3 -107.6(6) . .
C6 W1 C5 Cs3 -1.5(4) . .
C2 W1 C5 Cs3 63.4(3) . .
C3 W1 C5 Cs3 -143.5(4) . .
C7 W1 C5 Cs3 92.9(5) . .
C4 W1 C5 Cs3 -65.1(3) . .
C8 W1 C5 Cs2 -108.4(4) . .
C1 W1 C5 Cs2 -1.5(8) . .
C6 W1 C5 Cs2 104.6(4) . .
C2 W1 C5 Cs2 169.5(4) . .
C3 W1 C5 Cs2 -37.4(4) . .
C7 W1 C5 Cs2 -161.0(4) . .
C4 W1 C5 Cs2 41.0(4) . .
Cs3 W1 C5 Cs2 106.1(4) . .
C8 W1 C5 Cs4 -12.6(4) . .
C1 W1 C5 Cs4 94.3(6) . .
C6 W1 C5 Cs4 -159.6(4) . .
C2 W1 C5 Cs4 -94.7(4) . .
C3 W1 C5 Cs4 58.4(4) . .
C7 W1 C5 Cs4 -65.1(7) . .
C4 W1 C5 Cs4 136.9(5) . .
Cs3 W1 C5 Cs4 -158.0(5) . .
N8 Cs3 C5 N5 7.7(8) 4_676 .
N6 Cs3 C5 N5 79(2) 3_666 .
N6 Cs3 C5 N5 -178.0(7) . .
C6 Cs3 C5 N5 -177.4(8) . .
Cl1 Cs3 C5 N5 -46.7(7) 2_655 .
Cl3 Cs3 C5 N5 62.7(7) 2 .
Cl2 Cs3 C5 N5 117.2(7) 2 .
C2 Cs3 C5 N5 130.0(8) . .
Cl2 Cs3 C5 N5 -120.7(7) 4_666 .
N2 Cs3 C5 N5 113.6(8) . .
C4 Cs3 C5 N5 -128.8(9) . .
N8 Cs3 C5 W1 -173.8(3) 4_676 .
N6 Cs3 C5 W1 -102.5(18) 3_666 .
N6 Cs3 C5 W1 0.5(3) . .
C6 Cs3 C5 W1 1.1(3) . .
Cl1 Cs3 C5 W1 131.8(3) 2_655 .
Cl3 Cs3 C5 W1 -118.8(3) 2 .
Cl2 Cs3 C5 W1 -64.3(3) 2 .
C2 Cs3 C5 W1 -51.5(3) . .
Cl2 Cs3 C5 W1 57.8(3) 4_666 .
N2 Cs3 C5 W1 -68.0(3) . .
C4 Cs3 C5 W1 49.7(3) . .
N8 Cs3 C5 Cs2 67.6(3) 4_676 .
N6 Cs3 C5 Cs2 138.9(17) 3_666 .
N6 Cs3 C5 Cs2 -118.1(3) . .
C6 Cs3 C5 Cs2 -117.5(3) . .
Cl1 Cs3 C5 Cs2 13.26(15) 2_655 .
Cl3 Cs3 C5 Cs2 122.6(2) 2 .
Cl2 Cs3 C5 Cs2 177.08(15) 2 .
C2 Cs3 C5 Cs2 -170.0(4) . .
Cl2 Cs3 C5 Cs2 -60.7(2) 4_666 .
N2 Cs3 C5 Cs2 173.5(3) . .
C4 Cs3 C5 Cs2 -68.9(3) . .
N8 Cs3 C5 Cs4 -31.1(7) 4_676 .
N6 Cs3 C5 Cs4 40(2) 3_666 .
N6 Cs3 C5 Cs4 143.2(6) . .
C6 Cs3 C5 Cs4 143.7(7) . .
Cl1 Cs3 C5 Cs4 -85.5(5) 2_655 .
Cl3 Cs3 C5 Cs4 23.9(5) 2 .
Cl2 Cs3 C5 Cs4 78.3(6) 2 .
C2 Cs3 C5 Cs4 91.2(6) . .
Cl2 Cs3 C5 Cs4 -159.5(5) 4_666 .
N2 Cs3 C5 Cs4 74.7(5) . .
C4 Cs3 C5 Cs4 -167.6(8) . .
N6 Cs2 C5 N5 -39.9(8) 2_655 .
N7 Cs2 C5 N5 144.5(7) 1_655 .
Cl3 Cs2 C5 N5 -145.5(7) 3_665 .
N8 Cs2 C5 N5 -137.0(9) 1_655 .
Cl2 Cs2 C5 N5 -89.9(7) 3_665 .
N3 Cs2 C5 N5 -139.2(8) . .
Cl1 Cs2 C5 N5 68.1(7) 2_655 .
C6 Cs2 C5 N5 -22.9(8) 2_655 .
C7 Cs2 C5 N5 135.9(7) 1_655 .
N4 Cs2 C5 N5 136.8(8) . .
N5 Cs2 C5 W1 -179.2(10) . .
N6 Cs2 C5 W1 140.9(3) 2_655 .
N7 Cs2 C5 W1 -34.7(4) 1_655 .
Cl3 Cs2 C5 W1 35.3(4) 3_665 .
N8 Cs2 C5 W1 43.8(11) 1_655 .
Cl2 Cs2 C5 W1 90.9(4) 3_665 .
N3 Cs2 C5 W1 41.6(3) . .
Cl1 Cs2 C5 W1 -111.2(4) 2_655 .
C6 Cs2 C5 W1 157.9(3) 2_655 .
C7 Cs2 C5 W1 -43.3(5) 1_655 .
N4 Cs2 C5 W1 -42.4(3) . .
N5 Cs2 C5 Cs3 -80.7(7) . .
N6 Cs2 C5 Cs3 -120.5(3) 2_655 .
N7 Cs2 C5 Cs3 63.8(3) 1_655 .
Cl3 Cs2 C5 Cs3 133.85(17) 3_665 .
N8 Cs2 C5 Cs3 142.3(8) 1_655 .
Cl2 Cs2 C5 Cs3 -170.6(2) 3_665 .
N3 Cs2 C5 Cs3 140.2(3) . .
Cl1 Cs2 C5 Cs3 -12.62(14) 2_655 .
C6 Cs2 C5 Cs3 -103.5(3) 2_655 .
C7 Cs2 C5 Cs3 55.2(3) 1_655 .
N4 Cs2 C5 Cs3 56.2(2) . .
N5 Cs2 C5 Cs4 65.6(7) . .
N6 Cs2 C5 Cs4 25.8(3) 2_655 .
N7 Cs2 C5 Cs4 -149.84(17) 1_655 .
Cl3 Cs2 C5 Cs4 -79.83(15) 3_665 .
N8 Cs2 C5 Cs4 -71.4(9) 1_655 .
Cl2 Cs2 C5 Cs4 -24.24(12) 3_665 .
N3 Cs2 C5 Cs4 -73.5(2) . .
Cl1 Cs2 C5 Cs4 133.70(17) 2_655 .
C6 Cs2 C5 Cs4 42.8(3) 2_655 .
C7 Cs2 C5 Cs4 -158.49(19) 1_655 .
N4 Cs2 C5 Cs4 -157.5(3) . .
N4 Cs4 C5 N5 13.1(7) 2_655 .
N7 Cs4 C5 N5 -52.4(7) 2 .
N6 Cs4 C5 N5 -127.7(7) 2 .
Cl2 Cs4 C5 N5 87.2(7) 3_665 .
Cl1 Cs4 C5 N5 11.0(9) 1_565 .
N8 Cs4 C5 N5 -169.3(8) . .
Cl2 Cs4 C5 N5 -166.6(6) 1_565 .
C7 Cs4 C5 N5 -68.2(7) 2 .
C6 Cs4 C5 N5 -110.0(7) 2 .
C8 Cs4 C5 N5 -171.5(9) . .
N4 Cs4 C5 W1 -165.5(4) 2_655 .
N7 Cs4 C5 W1 129.0(4) 2 .
N6 Cs4 C5 W1 53.7(4) 2 .
Cl2 Cs4 C5 W1 -91.4(4) 3_665 .
N5 Cs4 C5 W1 -178.6(10) . .
Cl1 Cs4 C5 W1 -167.60(18) 1_565 .
N8 Cs4 C5 W1 12.1(4) . .
Cl2 Cs4 C5 W1 14.8(7) 1_565 .
C7 Cs4 C5 W1 113.2(4) 2 .
C6 Cs4 C5 W1 71.4(4) 2 .
C8 Cs4 C5 W1 9.9(3) . .
N4 Cs4 C5 Cs3 56.6(6) 2_655 .
N7 Cs4 C5 Cs3 -8.9(5) 2 .
N6 Cs4 C5 Cs3 -84.2(6) 2 .
Cl2 Cs4 C5 Cs3 130.7(6) 3_665 .
N5 Cs4 C5 Cs3 43.5(6) . .
Cl1 Cs4 C5 Cs3 54.5(7) 1_565 .
N8 Cs4 C5 Cs3 -125.8(6) . .
Cl2 Cs4 C5 Cs3 -123.1(4) 1_565 .
C7 Cs4 C5 Cs3 -24.7(6) 2 .
C6 Cs4 C5 Cs3 -66.4(6) 2 .
C8 Cs4 C5 Cs3 -128.0(7) . .
N4 Cs4 C5 Cs2 -48.2(2) 2_655 .
N7 Cs4 C5 Cs2 -113.8(2) 2 .
N6 Cs4 C5 Cs2 170.96(19) 2 .
Cl2 Cs4 C5 Cs2 25.84(13) 3_665 .
N5 Cs4 C5 Cs2 -61.4(7) . .
Cl1 Cs4 C5 Cs2 -50.4(3) 1_565 .
N8 Cs4 C5 Cs2 129.3(3) . .
Cl2 Cs4 C5 Cs2 132.1(3) 1_565 .
C7 Cs4 C5 Cs2 -129.6(2) 2 .
C6 Cs4 C5 Cs2 -171.33(19) 2 .
C8 Cs4 C5 Cs2 127.1(3) . .
Cs3 N6 C6 W1 -10(12) 3_666 .
Cs3 N6 C6 W1 -27(9) . .
Cs2 N6 C6 W1 -142(9) 2_645 .
Cs4 N6 C6 W1 87(9) 2_545 .
Cs3 N6 C6 Cs3 18(2) 3_666 .
Cs2 N6 C6 Cs3 -114.5(3) 2_645 .
Cs4 N6 C6 Cs3 114.3(3) 2_545 .
Cs3 N6 C6 Cs4 -97(3) 3_666 2_545
Cs3 N6 C6 Cs4 -114.3(3) . 2_545
Cs2 N6 C6 Cs4 131.3(4) 2_645 2_545
Cs3 N6 C6 Cs2 132(3) 3_666 2_645
Cs3 N6 C6 Cs2 114.5(3) . 2_645
Cs4 N6 C6 Cs2 -131.3(4) 2_545 2_645
C8 W1 C6 N6 -80(9) . .
C1 W1 C6 N6 175(9) . .
C5 W1 C6 N6 28(9) . .
C2 W1 C6 N6 -34(9) . .
C3 W1 C6 N6 121(9) . .
C7 W1 C6 N6 -111(9) . .
C4 W1 C6 N6 94(9) . .
Cs3 W1 C6 N6 27(9) . .
C8 W1 C6 Cs3 -106.9(6) . .
C1 W1 C6 Cs3 148.5(4) . .
C5 W1 C6 Cs3 1.7(4) . .
C2 W1 C6 Cs3 -60.5(3) . .
C3 W1 C6 Cs3 93.8(6) . .
C7 W1 C6 Cs3 -137.8(4) . .
C4 W1 C6 Cs3 67.4(3) . .
C8 W1 C6 Cs4 4.2(8) . 2_545
C1 W1 C6 Cs4 -100.4(4) . 2_545
C5 W1 C6 Cs4 112.8(4) . 2_545
C2 W1 C6 Cs4 50.5(4) . 2_545
C3 W1 C6 Cs4 -155.2(4) . 2_545
C7 W1 C6 Cs4 -26.7(3) . 2_545
C4 W1 C6 Cs4 178.5(4) . 2_545
Cs3 W1 C6 Cs4 111.1(4) . 2_545
C8 W1 C6 Cs2 140.3(5) . 2_645
C1 W1 C6 Cs2 35.7(4) . 2_645
C5 W1 C6 Cs2 -111.1(4) . 2_645
C2 W1 C6 Cs2 -173.3(5) . 2_645
C3 W1 C6 Cs2 -19.0(8) . 2_645
C7 W1 C6 Cs2 109.4(4) . 2_645
C4 W1 C6 Cs2 -45.4(4) . 2_645
Cs3 W1 C6 Cs2 -112.8(5) . 2_645
N8 Cs3 C6 N6 -58(3) 4_676 .
N6 Cs3 C6 N6 -6.5(9) 3_666 .
Cl1 Cs3 C6 N6 127.9(7) 2_655 .
Cl3 Cs3 C6 N6 -112.1(7) 2 .
Cl2 Cs3 C6 N6 -61.2(7) 2 .
C2 Cs3 C6 N6 -130.3(8) . .
Cl2 Cs3 C6 N6 50.8(7) 4_666 .
C5 Cs3 C6 N6 -178.4(8) . .
N2 Cs3 C6 N6 -114.2(8) . .
C4 Cs3 C6 N6 131.7(8) . .
N8 Cs3 C6 W1 119(3) 4_676 .
N6 Cs3 C6 W1 170.8(3) 3_666 .
N6 Cs3 C6 W1 177.3(9) . .
Cl1 Cs3 C6 W1 -54.8(4) 2_655 .
Cl3 Cs3 C6 W1 65.2(4) 2 .
Cl2 Cs3 C6 W1 116.1(3) 2 .
C2 Cs3 C6 W1 47.0(3) . .
Cl2 Cs3 C6 W1 -131.9(3) 4_666 .
C5 Cs3 C6 W1 -1.1(3) . .
N2 Cs3 C6 W1 63.1(3) . .
C4 Cs3 C6 W1 -51.0(3) . .
N8 Cs3 C6 Cs4 0(3) 4_676 2_545
N6 Cs3 C6 Cs4 52.4(3) 3_666 2_545
N6 Cs3 C6 Cs4 58.9(7) . 2_545
Cl1 Cs3 C6 Cs4 -173.22(13) 2_655 2_545
Cl3 Cs3 C6 Cs4 -53.3(2) 2 2_545
Cl2 Cs3 C6 Cs4 -2.34(17) 2 2_545
C2 Cs3 C6 Cs4 -71.5(3) . 2_545
Cl2 Cs3 C6 Cs4 109.6(2) 4_666 2_545
C5 Cs3 C6 Cs4 -119.5(3) . 2_545
N2 Cs3 C6 Cs4 -55.4(2) . 2_545
C4 Cs3 C6 Cs4 -169.4(4) . 2_545
N8 Cs3 C6 Cs2 -114(3) 4_676 2_645
N6 Cs3 C6 Cs2 -62.5(3) 3_666 2_645
N6 Cs3 C6 Cs2 -56.0(6) . 2_645
Cl1 Cs3 C6 Cs2 71.9(2) 2_655 2_645
Cl3 Cs3 C6 Cs2 -168.14(15) 2 2_645
Cl2 Cs3 C6 Cs2 -117.2(2) 2 2_645
C2 Cs3 C6 Cs2 173.7(5) . 2_645
Cl2 Cs3 C6 Cs2 -5.25(18) 4_666 2_645
C5 Cs3 C6 Cs2 125.6(3) . 2_645
N2 Cs3 C6 Cs2 -170.2(4) . 2_645
C4 Cs3 C6 Cs2 75.7(3) . 2_645
Cs1 N7 C7 W1 108(19) 1_455 .
Cs4 N7 C7 W1 -105(20) 2_545 .
Cs2 N7 C7 W1 -8(20) 1_455 .
Cs1 N7 C7 Cs4 -147.1(16) 1_455 2_545
Cs2 N7 C7 Cs4 96.8(3) 1_455 2_545
Cs1 N7 C7 Cs2 116.1(15) 1_455 1_455
Cs4 N7 C7 Cs2 -96.8(3) 2_545 1_455
C8 W1 C7 N7 -31(20) . .
C1 W1 C7 N7 -143(20) . .
C6 W1 C7 N7 131(20) . .
C5 W1 C7 N7 25(20) . .
C2 W1 C7 N7 54(20) . .
C3 W1 C7 N7 -82(20) . .
C4 W1 C7 N7 170(19) . .
Cs3 W1 C7 N7 95(20) . .
C8 W1 C7 Cs4 -134.8(4) . 2_545
C1 W1 C7 Cs4 112.8(4) . 2_545
C6 W1 C7 Cs4 27.3(4) . 2_545
C5 W1 C7 Cs4 -79.1(6) . 2_545
C2 W1 C7 Cs4 -50.3(3) . 2_545
C3 W1 C7 Cs4 173.8(3) . 2_545
C4 W1 C7 Cs4 66.5(6) . 2_545
Cs3 W1 C7 Cs4 -8.6(4) . 2_545
C8 W1 C7 Cs2 -39.0(3) . 1_455
C1 W1 C7 Cs2 -151.3(4) . 1_455
C6 W1 C7 Cs2 123.2(4) . 1_455
C5 W1 C7 Cs2 16.7(7) . 1_455
C2 W1 C7 Cs2 45.5(3) . 1_455
C3 W1 C7 Cs2 -90.4(4) . 1_455
C4 W1 C7 Cs2 162.3(4) . 1_455
Cs3 W1 C7 Cs2 87.2(3) . 1_455
Cs3 N8 C8 W1 3(18) 4_575 .
Cs4 N8 C8 W1 -108(14) . .
Cs2 N8 C8 W1 132(14) 1_455 .
Cs1 N8 C8 W1 23(14) 3_665 .
Cs3 N8 C8 Cs2 -129(4) 4_575 1_455
Cs4 N8 C8 Cs2 119.2(3) . 1_455
Cs1 N8 C8 Cs2 -109.5(3) 3_665 1_455
Cs3 N8 C8 Cs4 111(4) 4_575 .
Cs2 N8 C8 Cs4 -119.2(3) 1_455 .
Cs1 N8 C8 Cs4 131.3(3) 3_665 .
C1 W1 C8 N8 -27(14) . .
C6 W1 C8 N8 -124(14) . .
C5 W1 C8 N8 119(14) . .
C2 W1 C8 N8 -169(14) . .
C3 W1 C8 N8 43(14) . .
C7 W1 C8 N8 -93(14) . .
C4 W1 C8 N8 65(14) . .
Cs3 W1 C8 N8 158(14) . .
C1 W1 C8 Cs2 104.4(4) . 1_455
C6 W1 C8 Cs2 7.0(7) . 1_455
C5 W1 C8 Cs2 -109.5(4) . 1_455
C2 W1 C8 Cs2 -38.1(3) . 1_455
C3 W1 C8 Cs2 174.1(4) . 1_455
C7 W1 C8 Cs2 38.6(3) . 1_455
C4 W1 C8 Cs2 -164.1(4) . 1_455
Cs3 W1 C8 Cs2 -70.7(4) . 1_455
C1 W1 C8 Cs4 -133.6(4) . .
C6 W1 C8 Cs4 129.0(5) . .
C5 W1 C8 Cs4 12.5(4) . .
C2 W1 C8 Cs4 83.9(4) . .
C3 W1 C8 Cs4 -63.9(4) . .
C7 W1 C8 Cs4 160.6(4) . .
C4 W1 C8 Cs4 -42.1(7) . .
Cs3 W1 C8 Cs4 51.2(5) . .
N4 Cs4 C8 N8 179.0(7) 2_655 .
N7 Cs4 C8 N8 115.7(7) 2 .
N6 Cs4 C8 N8 45.5(7) 2 .
Cl2 Cs4 C8 N8 -106.5(7) 3_665 .
N5 Cs4 C8 N8 170.8(8) . .
Cl1 Cs4 C8 N8 -13.4(13) 1_565 .
Cl2 Cs4 C8 N8 -4.0(7) 1_565 .
C7 Cs4 C8 N8 98.0(7) 2 .
C6 Cs4 C8 N8 60.3(7) 2 .
C5 Cs4 C8 N8 173.6(8) . .
N4 Cs4 C8 W1 -4.9(5) 2_655 .
N7 Cs4 C8 W1 -68.2(4) 2 .
N6 Cs4 C8 W1 -138.4(4) 2 .
Cl2 Cs4 C8 W1 69.6(4) 3_665 .
N5 Cs4 C8 W1 -13.0(3) . .
Cl1 Cs4 C8 W1 162.8(5) 1_565 .
N8 Cs4 C8 W1 176.2(10) . .
Cl2 Cs4 C8 W1 172.2(3) 1_565 .
C7 Cs4 C8 W1 -85.8(4) 2 .
C6 Cs4 C8 W1 -123.5(4) 2 .
C5 Cs4 C8 W1 -10.2(3) . .
N4 Cs4 C8 Cs2 121.8(3) 2_655 1_455
N7 Cs4 C8 Cs2 58.5(2) 2 1_455
N6 Cs4 C8 Cs2 -11.68(19) 2 1_455
Cl2 Cs4 C8 Cs2 -163.67(17) 3_665 1_455
N5 Cs4 C8 Cs2 113.7(3) . 1_455
Cl1 Cs4 C8 Cs2 -70.5(9) 1_565 1_455
N8 Cs4 C8 Cs2 -57.1(7) . 1_455
Cl2 Cs4 C8 Cs2 -61.1(2) 1_565 1_455
C7 Cs4 C8 Cs2 40.9(2) 2 1_455
C6 Cs4 C8 Cs2 3.2(2) 2 1_455
C5 Cs4 C8 Cs2 116.5(4) . 1_455
